data_4084827
loop_
_publ_author_name
'Zeng, Tinghua'
'Wang, Yaorong'
'Shen, Qi'
'Yao, Yingming'
'Luo, Yunjie'
'Cui, Dongmei'

_publ_section_title
;
 Synthesis and Characterization of Amine-Bridged Bis(phenolate) Yttrium
 Guanidinates and Their Application in the Ring-Opening Polymerization of
 1,4-Dioxan-2-one
;
_journal_issue 23
_journal_name_full Organometallics
_journal_page_first 6803
_journal_paper_doi 10.1021/om5008242
_journal_volume 33
_journal_year 2014
_chemical_formula_moiety 'C53 H90 N5 O2 Y, 0.5(C6H14)'
_chemical_formula_sum 'C56 H97 N5 O2 Y'
_chemical_formula_weight 961.30
_chemical_name_systematic
; 
 ? 
;
_space_group_IT_number 2
_symmetry_cell_setting triclinic
_symmetry_Int_Tables_number 2
_symmetry_space_group_name_Hall '-P 1'
_symmetry_space_group_name_H-M 'P -1'
_atom_sites_solution_hydrogens geom
_atom_sites_solution_primary direct
_atom_sites_solution_secondary difmap
_audit_creation_method SHELXL-97
_cell_angle_alpha 87.832(10)
_cell_angle_beta 79.535(8)
_cell_angle_gamma 62.203(6)
_cell_formula_units_Z 2
_cell_length_a 12.0354(4)
_cell_length_b 12.2623(7)
_cell_length_c 22.059(2)
_cell_measurement_reflns_used 12366
_cell_measurement_temperature 223(2)
_cell_measurement_theta_max 27.5
_cell_measurement_theta_min 3.1
_cell_volume 2827.8(4)
_computing_cell_refinement CrystalClear
_computing_data_collection CrystalClear
_computing_data_reduction CrystalStructure
_computing_publication_material 'CrystalStructure 3.7.0'
_computing_structure_refinement 'SHELXL-97 (Sheldrick, 1997)'
_computing_structure_solution 'SHELXS-97 (Sheldrick, 1990)'
_diffrn_ambient_temperature 223(2)
_diffrn_detector_area_resol_mean 14.63
_diffrn_measured_fraction_theta_full 0.983
_diffrn_measured_fraction_theta_max 0.983
_diffrn_measurement_device_type 'Rigaku Saturn'
_diffrn_measurement_method \w
_diffrn_radiation_monochromator graphite
_diffrn_radiation_source 'fine-focus sealed tube'
_diffrn_radiation_type MoK\a
_diffrn_radiation_wavelength 0.71075
_diffrn_reflns_av_R_equivalents 0.0610
_diffrn_reflns_av_sigmaI/netI 0.1126
_diffrn_reflns_limit_h_max 15
_diffrn_reflns_limit_h_min -15
_diffrn_reflns_limit_k_max 15
_diffrn_reflns_limit_k_min -14
_diffrn_reflns_limit_l_max 20
_diffrn_reflns_limit_l_min -28
_diffrn_reflns_number 25968
_diffrn_reflns_theta_full 27.47
_diffrn_reflns_theta_max 27.47
_diffrn_reflns_theta_min 3.12
_exptl_absorpt_coefficient_mu 1.073
_exptl_absorpt_correction_T_max 0.8141
_exptl_absorpt_correction_T_min 0.8141
_exptl_absorpt_correction_type multi-scan
_exptl_absorpt_process_details 'Jacobson, R. (1998) Private communication'
_exptl_crystal_colour colorless
_exptl_crystal_density_diffrn 1.129
_exptl_crystal_density_method 'not measured'
_exptl_crystal_description block
_exptl_crystal_F_000 1046
_exptl_crystal_size_max 0.20
_exptl_crystal_size_mid 0.20
_exptl_crystal_size_min 0.20
_refine_diff_density_max 1.323
_refine_diff_density_min -0.916
_refine_diff_density_rms 0.092
_refine_ls_extinction_method none
_refine_ls_goodness_of_fit_ref 1.077
_refine_ls_hydrogen_treatment constr
_refine_ls_matrix_type full
_refine_ls_number_parameters 623
_refine_ls_number_reflns 12713
_refine_ls_number_restraints 115
_refine_ls_restrained_S_all 1.085
_refine_ls_R_factor_all 0.1543
_refine_ls_R_factor_gt 0.1089
_refine_ls_shift/su_max 0.006
_refine_ls_shift/su_mean 0.000
_refine_ls_structure_factor_coef Fsqd
_refine_ls_weighting_details 'calc w=1/[\s^2^(Fo^2^)+(0.1253P)^2^+4.4864P] where P=(Fo^2^+2Fc^2^)/3'
_refine_ls_weighting_scheme calc
_refine_ls_wR_factor_gt 0.2491
_refine_ls_wR_factor_ref 0.2843
_reflns_number_gt 8473
_reflns_number_total 12713
_reflns_threshold_expression >2sigma(I)
_cod_data_source_file om5008242_si_002.cif
_cod_data_source_block shelxl-02
_cod_depositor_comments 'Adding full bibliography for 4084826--4084829.cif.'
_cod_original_cell_volume 2827.9(3)
_cod_database_code 4084827

loop_
_symmetry_equiv_pos_as_xyz
'x, y, z'
'-x, -y, -z'

loop_
_atom_site_label
_atom_site_type_symbol
_atom_site_fract_x
_atom_site_fract_y
_atom_site_fract_z
_atom_site_U_iso_or_equiv
_atom_site_adp_type
_atom_site_occupancy
_atom_site_symmetry_multiplicity
_atom_site_calc_flag
_atom_site_refinement_flags
_atom_site_disorder_assembly
_atom_site_disorder_group
Y1 Y 0.49951(5) 0.27953(5) 0.25448(2) 0.0393(2) Uani 1 1 d . A .
N1 N 0.6328(4) 0.2668(5) 0.1477(2) 0.0436(11) Uani 1 1 d DU . .
N2 N 0.7025(5) 0.2895(7) 0.2685(3) 0.0686(18) Uani 1 1 d D . .
N3 N 0.3052(4) 0.2797(4) 0.2777(2) 0.0364(10) Uani 1 1 d . . .
N4 N 0.3884(4) 0.2964(5) 0.3580(2) 0.0483(12) Uani 1 1 d D . .
N5 N 0.1840(5) 0.2947(5) 0.3792(3) 0.0568(15) Uani 1 1 d D . .
O1 O 0.4160(4) 0.4672(4) 0.2291(2) 0.0539(11) Uani 1 1 d . . .
O2 O 0.6085(4) 0.0845(4) 0.23394(18) 0.0515(11) Uani 1 1 d . . .
C1 C 0.4402(7) 0.5459(6) 0.1910(3) 0.0563(17) Uani 1 1 d . A .
C2 C 0.3921(9) 0.6712(7) 0.2075(3) 0.069(2) Uani 1 1 d . . .
C3 C 0.4368(10) 0.7388(7) 0.1671(3) 0.083(3) Uani 1 1 d . A .
H3 H 0.4069 0.8223 0.1784 0.099 Uiso 1 1 calc R . .
C4 C 0.5216(10) 0.6923(8) 0.1118(3) 0.080(3) Uani 1 1 d D . .
C5 C 0.5578(8) 0.5698(7) 0.0946(3) 0.0643(19) Uani 1 1 d . A .
H5 H 0.6103 0.5357 0.0561 0.077 Uiso 1 1 calc R . .
C6 C 0.5181(7) 0.4977(6) 0.1332(3) 0.0572(17) Uani 1 1 d . . .
C7 C 0.7137(6) -0.0021(7) 0.1964(3) 0.0576(18) Uani 1 1 d . A .
C8 C 0.7877(6) -0.1231(7) 0.2151(3) 0.071(2) Uani 1 1 d . . .
C9 C 0.9001(7) -0.1976(8) 0.1739(3) 0.091(3) Uani 1 1 d . A .
H9 H 0.9509 -0.2776 0.1858 0.109 Uiso 1 1 calc R . .
C10 C 0.9430(7) -0.1657(8) 0.1181(3) 0.084(3) Uani 1 1 d D . .
C11 C 0.8629(6) -0.0493(7) 0.0997(3) 0.068(2) Uani 1 1 d . A .
H11 H 0.8859 -0.0248 0.0606 0.082 Uiso 1 1 calc R . .
C12 C 0.7504(5) 0.0308(6) 0.1378(3) 0.0506(15) Uani 1 1 d . . .
C13 C 0.5520(6) 0.3693(5) 0.1119(3) 0.0465(14) Uani 1 1 d . A .
H13A H 0.4723 0.3652 0.1127 0.056 Uiso 1 1 calc R . .
H13B H 0.5964 0.3550 0.0689 0.056 Uiso 1 1 calc R . .
C14 C 0.6614(6) 0.1509(6) 0.1139(3) 0.0493(15) Uani 1 1 d . A .
H14A H 0.6982 0.1539 0.0708 0.059 Uiso 1 1 calc R . .
H14B H 0.5803 0.1501 0.1141 0.059 Uiso 1 1 calc R . .
C15 C 0.757(2) 0.263(4) 0.150(2) 0.064(6) Uani 0.50 1 d PDU A 1
H15A H 0.7847 0.2985 0.1137 0.077 Uiso 0.50 1 calc PR A 1
H15B H 0.8234 0.1775 0.1520 0.077 Uiso 0.50 1 calc PR A 1
C16 C 0.7314(18) 0.3467(19) 0.2149(7) 0.086(5) Uani 0.50 1 d PDU A 1
H16A H 0.8077 0.3553 0.2168 0.104 Uiso 0.50 1 calc PR A 1
H16B H 0.6602 0.4295 0.2138 0.104 Uiso 0.50 1 calc PR A 1
C15A C 0.746(3) 0.280(4) 0.156(2) 0.066(6) Uani 0.50 1 d PDU A 2
H15C H 0.8196 0.2170 0.1284 0.079 Uiso 0.50 1 calc PR A 2
H15D H 0.7331 0.3601 0.1415 0.079 Uiso 0.50 1 calc PR A 2
C16A C 0.7774(17) 0.271(2) 0.2092(7) 0.086(5) Uani 0.50 1 d PDU A 2
H16C H 0.8142 0.3278 0.2090 0.104 Uiso 0.50 1 calc PR A 2
H16D H 0.8490 0.1880 0.2082 0.104 Uiso 0.50 1 calc PR A 2
C17 C 0.6812(14) 0.3682(19) 0.3246(7) 0.080(4) Uani 0.50 1 d PD A 1
H17A H 0.6560 0.3332 0.3614 0.120 Uiso 0.50 1 calc PR A 1
H17B H 0.6142 0.4513 0.3215 0.120 Uiso 0.50 1 calc PR A 1
H17C H 0.7596 0.3708 0.3270 0.120 Uiso 0.50 1 calc PR A 1
C17A C 0.6758(14) 0.4241(14) 0.2779(8) 0.080(4) Uani 0.50 1 d PD A 2
H17D H 0.6167 0.4599 0.3165 0.120 Uiso 0.50 1 calc PR A 2
H17E H 0.6387 0.4714 0.2441 0.120 Uiso 0.50 1 calc PR A 2
H17F H 0.7553 0.4256 0.2791 0.120 Uiso 0.50 1 calc PR A 2
C18 C 0.8085(14) 0.1638(17) 0.2770(8) 0.100(5) Uani 0.50 1 d PD A 1
H18A H 0.7829 0.1320 0.3149 0.149 Uiso 0.50 1 calc PR A 1
H18B H 0.8850 0.1704 0.2793 0.149 Uiso 0.50 1 calc PR A 1
H18C H 0.8260 0.1083 0.2424 0.149 Uiso 0.50 1 calc PR A 1
C18A C 0.7546(16) 0.234(2) 0.3213(7) 0.100(5) Uani 0.50 1 d PD A 2
H18D H 0.6885 0.2668 0.3580 0.149 Uiso 0.50 1 calc PR A 2
H18E H 0.8238 0.2513 0.3250 0.149 Uiso 0.50 1 calc PR A 2
H18F H 0.7868 0.1452 0.3170 0.149 Uiso 0.50 1 calc PR A 2
C19 C 0.2950(8) 0.7318(6) 0.2678(3) 0.077(3) Uani 1 1 d D A .
C20 C 0.175(3) 0.715(4) 0.2739(17) 0.072(5) Uani 0.50 1 d PD A 1
H20A H 0.1180 0.7545 0.3126 0.108 Uiso 0.50 1 calc PR A 1
H20B H 0.1989 0.6277 0.2731 0.108 Uiso 0.50 1 calc PR A 1
H20C H 0.1311 0.7523 0.2398 0.108 Uiso 0.50 1 calc PR A 1
C21 C 0.353(4) 0.674(3) 0.3238(15) 0.072(5) Uani 0.50 1 d PD A 1
H21A H 0.2911 0.7137 0.3611 0.108 Uiso 0.50 1 calc PR A 1
H21B H 0.4280 0.6856 0.3238 0.108 Uiso 0.50 1 calc PR A 1
H21C H 0.3785 0.5868 0.3223 0.108 Uiso 0.50 1 calc PR A 1
C22 C 0.2156(19) 0.8775(14) 0.2668(10) 0.072(5) Uani 0.50 1 d PD A 1
H22A H 0.1569 0.9099 0.3059 0.108 Uiso 0.50 1 calc PR A 1
H22B H 0.1677 0.8986 0.2335 0.108 Uiso 0.50 1 calc PR A 1
H22C H 0.2736 0.9130 0.2606 0.108 Uiso 0.50 1 calc PR A 1
C20A C 0.183(2) 0.709(3) 0.2635(14) 0.084(10) Uani 0.50 1 d PD A 2
H20D H 0.1180 0.7445 0.3003 0.126 Uiso 0.50 1 calc PR A 2
H20E H 0.2124 0.6206 0.2602 0.126 Uiso 0.50 1 calc PR A 2
H20F H 0.1480 0.7464 0.2274 0.126 Uiso 0.50 1 calc PR A 2
C21A C 0.359(5) 0.681(4) 0.3233(15) 0.115(13) Uani 0.50 1 d PD A 2
H21D H 0.2982 0.7197 0.3610 0.173 Uiso 0.50 1 calc PR A 2
H21E H 0.4307 0.6986 0.3211 0.173 Uiso 0.50 1 calc PR A 2
H21F H 0.3903 0.5924 0.3232 0.173 Uiso 0.50 1 calc PR A 2
C22A C 0.2763(19) 0.8614(13) 0.2769(9) 0.065(5) Uani 0.50 1 d PD A 2
H22D H 0.2158 0.9000 0.3149 0.098 Uiso 0.50 1 calc PR A 2
H22E H 0.2435 0.9093 0.2424 0.098 Uiso 0.50 1 calc PR A 2
H22F H 0.3574 0.8580 0.2795 0.098 Uiso 0.50 1 calc PR A 2
C23 C 0.580(2) 0.766(2) 0.0724(9) 0.102(3) Uani 0.50 1 d PD A 1
C24 C 0.729(2) 0.7134(18) 0.0759(9) 0.102(3) Uani 0.50 1 d PD A 1
H24A H 0.7764 0.6280 0.0602 0.154 Uiso 0.50 1 calc PR A 1
H24B H 0.7376 0.7185 0.1184 0.154 Uiso 0.50 1 calc PR A 1
H24C H 0.7628 0.7622 0.0511 0.154 Uiso 0.50 1 calc PR A 1
C25 C 0.519(2) 0.899(2) 0.0962(11) 0.102(3) Uani 0.50 1 d PD A 1
H25A H 0.5129 0.9028 0.1406 0.154 Uiso 0.50 1 calc PR A 1
H25B H 0.4335 0.9433 0.0865 0.154 Uiso 0.50 1 calc PR A 1
H25C H 0.5699 0.9375 0.0767 0.154 Uiso 0.50 1 calc PR A 1
C26 C 0.596(2) 0.743(3) 0.0036(9) 0.102(3) Uani 0.50 1 d PD A 1
H26A H 0.6374 0.6546 -0.0063 0.154 Uiso 0.50 1 calc PR A 1
H26B H 0.6478 0.7779 -0.0187 0.154 Uiso 0.50 1 calc PR A 1
H26C H 0.5125 0.7810 -0.0082 0.154 Uiso 0.50 1 calc PR A 1
C23A C 0.577(3) 0.764(2) 0.0695(9) 0.102(3) Uani 0.50 1 d PD A 2
C24A C 0.728(2) 0.679(2) 0.0555(9) 0.102(3) Uani 0.50 1 d PD A 2
H24D H 0.7611 0.6701 0.0934 0.154 Uiso 0.50 1 calc PR A 2
H24E H 0.7671 0.7162 0.0254 0.154 Uiso 0.50 1 calc PR A 2
H24F H 0.7479 0.5978 0.0394 0.154 Uiso 0.50 1 calc PR A 2
C25A C 0.572(2) 0.872(2) 0.1014(11) 0.102(3) Uani 0.50 1 d PD A 2
H25D H 0.6034 0.8474 0.1397 0.154 Uiso 0.50 1 calc PR A 2
H25E H 0.4840 0.9373 0.1102 0.154 Uiso 0.50 1 calc PR A 2
H25F H 0.6242 0.9021 0.0749 0.154 Uiso 0.50 1 calc PR A 2
C26A C 0.536(2) 0.774(3) 0.0094(9) 0.102(3) Uani 0.50 1 d PD A 2
H26D H 0.5495 0.6945 -0.0048 0.154 Uiso 0.50 1 calc PR A 2
H26E H 0.5851 0.8028 -0.0205 0.154 Uiso 0.50 1 calc PR A 2
H26F H 0.4457 0.8331 0.0142 0.154 Uiso 0.50 1 calc PR A 2
C27 C 0.7431(6) -0.1687(7) 0.2756(3) 0.084(3) Uani 1 1 d D A .
C28 C 0.611(2) -0.156(4) 0.2825(11) 0.079(2) Uani 0.50 1 d PD A 1
H28A H 0.5894 -0.1864 0.3218 0.119 Uiso 0.50 1 calc PR A 1
H28B H 0.6079 -0.2036 0.2492 0.119 Uiso 0.50 1 calc PR A 1
H28C H 0.5497 -0.0698 0.2809 0.119 Uiso 0.50 1 calc PR A 1
C29 C 0.733(2) -0.0776(14) 0.3270(7) 0.079(2) Uani 0.50 1 d PD A 1
H29A H 0.8172 -0.0869 0.3277 0.119 Uiso 0.50 1 calc PR A 1
H29B H 0.6981 -0.0963 0.3668 0.119 Uiso 0.50 1 calc PR A 1
H29C H 0.6772 0.0066 0.3181 0.119 Uiso 0.50 1 calc PR A 1
C30 C 0.8132(17) -0.3166(13) 0.2762(8) 0.079(2) Uani 0.50 1 d PD A 1
H30A H 0.9048 -0.3470 0.2712 0.119 Uiso 0.50 1 calc PR A 1
H30B H 0.7950 -0.3506 0.2425 0.119 Uiso 0.50 1 calc PR A 1
H30C H 0.7824 -0.3417 0.3151 0.119 Uiso 0.50 1 calc PR A 1
C28A C 0.609(2) -0.152(4) 0.2718(11) 0.079(2) Uani 0.50 1 d PD A 2
H28D H 0.6149 -0.2004 0.2364 0.119 Uiso 0.50 1 calc PR A 2
H28E H 0.5518 -0.0655 0.2675 0.119 Uiso 0.50 1 calc PR A 2
H28F H 0.5751 -0.1795 0.3092 0.119 Uiso 0.50 1 calc PR A 2
C29A C 0.750(2) -0.1146(14) 0.3323(7) 0.079(2) Uani 0.50 1 d PD A 2
H29D H 0.8354 -0.1255 0.3301 0.119 Uiso 0.50 1 calc PR A 2
H29E H 0.7285 -0.1555 0.3676 0.119 Uiso 0.50 1 calc PR A 2
H29F H 0.6893 -0.0273 0.3365 0.119 Uiso 0.50 1 calc PR A 2
C30A C 0.8489(16) -0.2915(14) 0.2905(8) 0.079(2) Uani 0.50 1 d PD A 2
H30D H 0.9254 -0.2835 0.2905 0.119 Uiso 0.50 1 calc PR A 2
H30E H 0.8670 -0.3548 0.2597 0.119 Uiso 0.50 1 calc PR A 2
H30F H 0.8217 -0.3143 0.3310 0.119 Uiso 0.50 1 calc PR A 2
C31 C 1.0779(15) -0.232(2) 0.0775(9) 0.099(6) Uani 0.50 1 d PD A 1
C32 C 1.1583(18) -0.358(3) 0.1007(14) 0.099(6) Uani 0.50 1 d PD A 1
H32A H 1.1662 -0.3489 0.1429 0.148 Uiso 0.50 1 calc PR A 1
H32B H 1.2426 -0.3968 0.0748 0.148 Uiso 0.50 1 calc PR A 1
H32C H 1.1173 -0.4098 0.0991 0.148 Uiso 0.50 1 calc PR A 1
C33 C 1.0642(17) -0.245(2) 0.0109(9) 0.099(6) Uani 0.50 1 d PD A 1
H33A H 1.0137 -0.1634 -0.0034 0.148 Uiso 0.50 1 calc PR A 1
H33B H 1.0221 -0.2949 0.0090 0.148 Uiso 0.50 1 calc PR A 1
H33C H 1.1482 -0.2835 -0.0152 0.148 Uiso 0.50 1 calc PR A 1
C34 C 1.1589(16) -0.165(2) 0.0807(8) 0.099(6) Uani 0.50 1 d PD A 1
H34A H 1.1181 -0.0840 0.0646 0.148 Uiso 0.50 1 calc PR A 1
H34B H 1.2436 -0.2129 0.0562 0.148 Uiso 0.50 1 calc PR A 1
H34C H 1.1657 -0.1571 0.1232 0.148 Uiso 0.50 1 calc PR A 1
C31A C 1.062(2) -0.263(2) 0.0737(12) 0.122(8) Uani 0.50 1 d PD A 2
C32A C 1.128(2) -0.386(3) 0.1023(15) 0.122(8) Uani 0.50 1 d PD A 2
H32D H 1.1509 -0.3738 0.1404 0.183 Uiso 0.50 1 calc PR A 2
H32E H 1.2046 -0.4410 0.0738 0.183 Uiso 0.50 1 calc PR A 2
H32F H 1.0707 -0.4225 0.1108 0.183 Uiso 0.50 1 calc PR A 2
C33A C 1.029(2) -0.290(2) 0.0146(11) 0.122(8) Uani 0.50 1 d PD A 2
H33D H 0.9866 -0.2141 -0.0057 0.183 Uiso 0.50 1 calc PR A 2
H33E H 0.9730 -0.3276 0.0244 0.183 Uiso 0.50 1 calc PR A 2
H33F H 1.1070 -0.3467 -0.0127 0.183 Uiso 0.50 1 calc PR A 2
C34A C 1.152(2) -0.206(2) 0.0572(10) 0.122(8) Uani 0.50 1 d PD A 2
H34D H 1.1067 -0.1254 0.0413 0.183 Uiso 0.50 1 calc PR A 2
H34E H 1.2240 -0.2593 0.0259 0.183 Uiso 0.50 1 calc PR A 2
H34F H 1.1823 -0.1983 0.0937 0.183 Uiso 0.50 1 calc PR A 2
C35 C 0.2928(5) 0.2894(5) 0.3385(2) 0.0355(11) Uani 1 1 d . A .
C36 C 0.2100(8) 0.2763(9) 0.2477(4) 0.0831(11) Uani 1 1 d . A .
H36 H 0.1430 0.2721 0.2796 0.100 Uiso 1 1 calc R . .
C37 C 0.1477(8) 0.3928(9) 0.2121(4) 0.0831(11) Uani 1 1 d . . .
H37A H 0.1075 0.4654 0.2409 0.100 Uiso 1 1 calc R A .
H37B H 0.2139 0.3997 0.1815 0.100 Uiso 1 1 calc R . .
C38 C 0.0475(8) 0.3909(9) 0.1794(4) 0.0831(11) Uani 1 1 d . A .
H38A H 0.0150 0.4634 0.1546 0.100 Uiso 1 1 calc R . .
H38B H -0.0243 0.3947 0.2101 0.100 Uiso 1 1 calc R . .
C39 C 0.1054(8) 0.2727(9) 0.1375(4) 0.0831(11) Uani 1 1 d . . .
H39A H 0.0374 0.2692 0.1204 0.100 Uiso 1 1 calc R A .
H39B H 0.1676 0.2760 0.1030 0.100 Uiso 1 1 calc R . .
C40 C 0.1692(8) 0.1596(9) 0.1706(4) 0.0831(11) Uani 1 1 d . A .
H40A H 0.2112 0.0879 0.1412 0.100 Uiso 1 1 calc R . .
H40B H 0.1048 0.1494 0.2010 0.100 Uiso 1 1 calc R . .
C41 C 0.2676(8) 0.1641(9) 0.2033(4) 0.0831(11) Uani 1 1 d . . .
H41A H 0.3365 0.1657 0.1724 0.100 Uiso 1 1 calc R A .
H41B H 0.3048 0.0892 0.2261 0.100 Uiso 1 1 calc R . .
C42 C 0.3911(12) 0.3243(11) 0.4234(5) 0.040(3) Uani 0.50 1 d PD A 1
H42 H 0.3147 0.3253 0.4497 0.048 Uiso 0.50 1 calc PR A 1
C43 C 0.3882(15) 0.4484(13) 0.4374(6) 0.058(3) Uani 0.50 1 d PD A 1
H43A H 0.4628 0.4505 0.4120 0.069 Uiso 0.50 1 calc PR A 1
H43B H 0.3115 0.5161 0.4259 0.069 Uiso 0.50 1 calc PR A 1
C44 C 0.3882(14) 0.4689(14) 0.5053(6) 0.067(4) Uani 0.50 1 d PD A 1
H44A H 0.3099 0.4743 0.5308 0.081 Uiso 0.50 1 calc PR A 1
H44B H 0.3897 0.5470 0.5113 0.081 Uiso 0.50 1 calc PR A 1
C45 C 0.5050(15) 0.3625(14) 0.5253(7) 0.079(5) Uani 0.50 1 d PD A 1
H45A H 0.5003 0.3734 0.5697 0.095 Uiso 0.50 1 calc PR A 1
H45B H 0.5829 0.3634 0.5033 0.095 Uiso 0.50 1 calc PR A 1
C46 C 0.511(2) 0.2373(18) 0.5115(7) 0.086(7) Uani 0.50 1 d PD A 1
H46A H 0.5890 0.1703 0.5220 0.104 Uiso 0.50 1 calc PR A 1
H46B H 0.4377 0.2328 0.5374 0.104 Uiso 0.50 1 calc PR A 1
C47 C 0.5081(13) 0.2194(13) 0.4442(6) 0.056(4) Uani 0.50 1 d PD A 1
H47A H 0.5077 0.1409 0.4379 0.067 Uiso 0.50 1 calc PR A 1
H47B H 0.5859 0.2149 0.4186 0.067 Uiso 0.50 1 calc PR A 1
C42A C 0.3908(15) 0.2730(13) 0.4233(6) 0.0476(14) Uani 0.50 1 d PD A 2
H42A H 0.3167 0.2603 0.4419 0.057 Uiso 0.50 1 calc PR A 2
C43A C 0.3795(13) 0.3890(14) 0.4536(6) 0.0476(14) Uani 0.50 1 d PD A 2
H43C H 0.2984 0.4603 0.4490 0.057 Uiso 0.50 1 calc PR A 2
H43D H 0.4493 0.4052 0.4332 0.057 Uiso 0.50 1 calc PR A 2
C44A C 0.3853(11) 0.3714(12) 0.5221(5) 0.0476(14) Uani 0.50 1 d PD A 2
H44C H 0.3809 0.4451 0.5406 0.057 Uiso 0.50 1 calc PR A 2
H44D H 0.3110 0.3625 0.5429 0.057 Uiso 0.50 1 calc PR A 2
C45A C 0.5059(14) 0.2595(13) 0.5324(7) 0.0476(14) Uani 0.50 1 d PD A 2
H45C H 0.5028 0.2483 0.5768 0.057 Uiso 0.50 1 calc PR A 2
H45D H 0.5800 0.2725 0.5161 0.057 Uiso 0.50 1 calc PR A 2
C46A C 0.5208(12) 0.1436(12) 0.5005(5) 0.0476(14) Uani 0.50 1 d PD A 2
H46C H 0.6034 0.0738 0.5043 0.057 Uiso 0.50 1 calc PR A 2
H46D H 0.4534 0.1239 0.5209 0.057 Uiso 0.50 1 calc PR A 2
C47A C 0.5128(13) 0.1620(13) 0.4328(6) 0.0476(14) Uani 0.50 1 d PD A 2
H47C H 0.5178 0.0881 0.4142 0.057 Uiso 0.50 1 calc PR A 2
H47D H 0.5860 0.1723 0.4115 0.057 Uiso 0.50 1 calc PR A 2
C48 C 0.0861(7) 0.4041(7) 0.4100(4) 0.074(2) Uani 1 1 d D A .
H48 H 0.1157 0.3997 0.4494 0.089 Uiso 1 1 calc R B 1
C49 C 0.100(3) 0.5165(19) 0.3829(19) 0.068(2) Uani 0.50 1 d PD A 1
H49A H 0.1893 0.4954 0.3725 0.102 Uiso 0.50 1 calc PR A 1
H49B H 0.0557 0.5856 0.4132 0.102 Uiso 0.50 1 calc PR A 1
H49C H 0.0621 0.5391 0.3460 0.102 Uiso 0.50 1 calc PR A 1
C50 C -0.0477(11) 0.4384(13) 0.4327(8) 0.068(2) Uani 0.50 1 d PD A 1
H50A H -0.0941 0.4652 0.3988 0.102 Uiso 0.50 1 calc PR A 1
H50B H -0.0835 0.5052 0.4640 0.102 Uiso 0.50 1 calc PR A 1
H50C H -0.0548 0.3678 0.4503 0.102 Uiso 0.50 1 calc PR A 1
C49A C 0.079(3) 0.5240(19) 0.3872(19) 0.068(2) Uani 0.50 1 d PD A 2
H49D H 0.1530 0.5302 0.3945 0.102 Uiso 0.50 1 calc PR A 2
H49E H 0.0018 0.5924 0.4091 0.102 Uiso 0.50 1 calc PR A 2
H49F H 0.0778 0.5267 0.3433 0.102 Uiso 0.50 1 calc PR A 2
C50A C -0.0315(12) 0.3930(13) 0.3877(8) 0.068(2) Uani 0.50 1 d PD A 2
H50D H -0.0128 0.3786 0.3432 0.102 Uiso 0.50 1 calc PR A 2
H50E H -0.1103 0.4691 0.3995 0.102 Uiso 0.50 1 calc PR A 2
H50F H -0.0407 0.3248 0.4073 0.102 Uiso 0.50 1 calc PR A 2
C51 C 0.2126(18) 0.1738(14) 0.4104(8) 0.067(5) Uani 0.50 1 d PD A 1
H51 H 0.1374 0.1633 0.4066 0.080 Uiso 0.50 1 calc PR A 1
C52 C 0.320(4) 0.063(3) 0.3729(17) 0.089(11) Uani 0.50 1 d PD A 1
H52A H 0.4015 0.0569 0.3777 0.133 Uiso 0.50 1 calc PR A 1
H52B H 0.3130 0.0709 0.3297 0.133 Uiso 0.50 1 calc PR A 1
H52C H 0.3161 -0.0113 0.3872 0.133 Uiso 0.50 1 calc PR A 1
C53 C 0.212(2) 0.1635(15) 0.4799(7) 0.089(6) Uani 0.50 1 d PD A 1
H53A H 0.2812 0.1757 0.4897 0.134 Uiso 0.50 1 calc PR A 1
H53B H 0.2241 0.0822 0.4916 0.134 Uiso 0.50 1 calc PR A 1
H53C H 0.1312 0.2259 0.5025 0.134 Uiso 0.50 1 calc PR A 1
C51A C 0.1640(14) 0.1851(12) 0.3942(7) 0.042(3) Uani 0.50 1 d PD A 2
H51A H 0.1343 0.1926 0.4395 0.051 Uiso 0.50 1 calc PR A 2
C52A C 0.292(3) 0.070(3) 0.3824(12) 0.064(9) Uani 0.50 1 d PD A 2
H52D H 0.3249 0.0556 0.3383 0.096 Uiso 0.50 1 calc PR A 2
H52E H 0.2817 -0.0002 0.3984 0.096 Uiso 0.50 1 calc PR A 2
H52F H 0.3514 0.0807 0.4028 0.096 Uiso 0.50 1 calc PR A 2
C53A C 0.0637(12) 0.1708(12) 0.3667(7) 0.054(3) Uani 0.50 1 d PD A 2
H53D H -0.0144 0.2487 0.3718 0.082 Uiso 0.50 1 calc PR A 2
H53E H 0.0464 0.1078 0.3876 0.082 Uiso 0.50 1 calc PR A 2
H53F H 0.0954 0.1468 0.3230 0.082 Uiso 0.50 1 calc PR A 2
C57 C -0.088(3) 1.113(3) 0.510(2) 0.182(6) Uiso 0.50 1 d PD . .
C55 C 0.077(3) 0.953(3) 0.5029(15) 0.182(6) Uiso 0.50 1 d PD . .
C59 C 0.044(4) 0.913(3) 0.465(2) 0.182(6) Uiso 0.50 1 d PD . .
C56 C 0.025(4) 1.071(3) 0.5467(18) 0.182(6) Uiso 0.50 1 d PD . .
C54 C 0.137(4) 0.871(3) 0.5515(17) 0.182(6) Uiso 0.50 1 d PD . .
C58 C -0.070(4) 1.033(4) 0.4529(16) 0.182(6) Uiso 0.50 1 d PD . .

loop_
_atom_site_aniso_label
_atom_site_aniso_U_11
_atom_site_aniso_U_22
_atom_site_aniso_U_33
_atom_site_aniso_U_23
_atom_site_aniso_U_13
_atom_site_aniso_U_12
Y1 0.0300(3) 0.0606(4) 0.0291(3) 0.0030(2) -0.00395(19) -0.0233(2)
N1 0.039(2) 0.061(3) 0.036(3) -0.004(2) -0.002(2) -0.029(2)
N2 0.050(3) 0.132(6) 0.040(3) -0.014(3) -0.001(3) -0.058(4)
N3 0.030(2) 0.040(2) 0.035(2) 0.0050(19) -0.0022(18) -0.0152(19)
N4 0.035(2) 0.073(3) 0.028(2) 0.004(2) -0.0045(19) -0.019(2)
N5 0.063(3) 0.046(3) 0.056(3) -0.013(2) 0.026(3) -0.033(3)
O1 0.067(3) 0.061(3) 0.045(2) -0.003(2) 0.010(2) -0.045(2)
O2 0.033(2) 0.064(3) 0.038(2) 0.0105(19) 0.0014(17) -0.0102(19)
C1 0.078(5) 0.064(4) 0.040(3) -0.009(3) 0.009(3) -0.050(4)
C2 0.120(6) 0.075(5) 0.036(3) -0.009(3) 0.011(4) -0.075(5)
C3 0.158(8) 0.075(5) 0.044(4) -0.010(3) 0.015(5) -0.088(6)
C4 0.137(8) 0.089(5) 0.042(4) -0.007(4) 0.012(4) -0.085(6)
C5 0.096(5) 0.082(5) 0.034(3) -0.011(3) 0.013(3) -0.065(4)
C6 0.086(5) 0.064(4) 0.038(3) -0.005(3) 0.003(3) -0.053(4)
C7 0.033(3) 0.078(5) 0.042(3) 0.011(3) -0.006(3) -0.010(3)
C8 0.039(3) 0.092(5) 0.035(3) 0.013(3) 0.001(3) 0.005(3)
C9 0.050(4) 0.106(7) 0.042(4) 0.020(4) -0.001(3) 0.022(4)
C10 0.045(4) 0.109(6) 0.042(4) 0.019(4) 0.006(3) 0.004(4)
C11 0.044(3) 0.091(5) 0.037(3) 0.007(3) 0.001(3) -0.008(4)
C12 0.034(3) 0.072(4) 0.033(3) 0.004(3) -0.002(2) -0.015(3)
C13 0.056(4) 0.055(3) 0.035(3) -0.003(3) -0.002(3) -0.033(3)
C14 0.051(3) 0.062(4) 0.033(3) 0.000(3) -0.008(3) -0.025(3)
C15 0.039(8) 0.111(13) 0.044(10) -0.033(9) 0.009(8) -0.041(9)
C16 0.058(9) 0.175(14) 0.056(6) -0.039(8) 0.014(5) -0.084(9)
C15A 0.047(9) 0.118(15) 0.048(10) -0.007(13) 0.014(9) -0.059(10)
C16A 0.058(9) 0.175(14) 0.056(6) -0.039(8) 0.014(5) -0.084(9)
C17 0.052(5) 0.140(12) 0.057(7) -0.025(7) -0.006(6) -0.051(7)
C17A 0.052(5) 0.140(12) 0.057(7) -0.025(7) -0.006(6) -0.051(7)
C18 0.054(7) 0.194(16) 0.058(7) -0.003(8) -0.018(6) -0.061(9)
C18A 0.054(7) 0.194(16) 0.058(7) -0.003(8) -0.018(6) -0.061(9)
C19 0.131(7) 0.067(5) 0.045(4) -0.016(3) 0.027(4) -0.070(5)
C20 0.100(12) 0.072(8) 0.055(8) -0.018(6) 0.015(8) -0.058(9)
C21 0.100(12) 0.072(8) 0.055(8) -0.018(6) 0.015(8) -0.058(9)
C22 0.100(12) 0.072(8) 0.055(8) -0.018(6) 0.015(8) -0.058(9)
C20A 0.101(16) 0.049(10) 0.046(14) -0.010(9) 0.046(10) -0.009(10)
C21A 0.17(3) 0.17(3) 0.025(10) -0.018(13) 0.012(13) -0.10(2)
C22A 0.097(14) 0.059(9) 0.063(11) -0.016(7) 0.005(10) -0.061(10)
C23 0.175(7) 0.130(6) 0.058(3) 0.001(3) 0.004(4) -0.126(6)
C24 0.175(7) 0.130(6) 0.058(3) 0.001(3) 0.004(4) -0.126(6)
C25 0.175(7) 0.130(6) 0.058(3) 0.001(3) 0.004(4) -0.126(6)
C26 0.175(7) 0.130(6) 0.058(3) 0.001(3) 0.004(4) -0.126(6)
C23A 0.175(7) 0.130(6) 0.058(3) 0.001(3) 0.004(4) -0.126(6)
C24A 0.175(7) 0.130(6) 0.058(3) 0.001(3) 0.004(4) -0.126(6)
C25A 0.175(7) 0.130(6) 0.058(3) 0.001(3) 0.004(4) -0.126(6)
C26A 0.175(7) 0.130(6) 0.058(3) 0.001(3) 0.004(4) -0.126(6)
C27 0.053(4) 0.088(6) 0.043(4) 0.021(4) 0.008(3) 0.016(4)
C28 0.070(4) 0.079(4) 0.045(4) 0.028(3) -0.005(3) -0.002(3)
C29 0.070(4) 0.079(4) 0.045(4) 0.028(3) -0.005(3) -0.002(3)
C30 0.070(4) 0.079(4) 0.045(4) 0.028(3) -0.005(3) -0.002(3)
C28A 0.070(4) 0.079(4) 0.045(4) 0.028(3) -0.005(3) -0.002(3)
C29A 0.070(4) 0.079(4) 0.045(4) 0.028(3) -0.005(3) -0.002(3)
C30A 0.070(4) 0.079(4) 0.045(4) 0.028(3) -0.005(3) -0.002(3)
C31 0.040(4) 0.136(12) 0.053(5) 0.021(6) 0.016(4) 0.005(6)
C32 0.040(4) 0.136(12) 0.053(5) 0.021(6) 0.016(4) 0.005(6)
C33 0.040(4) 0.136(12) 0.053(5) 0.021(6) 0.016(4) 0.005(6)
C34 0.040(4) 0.136(12) 0.053(5) 0.021(6) 0.016(4) 0.005(6)
C31A 0.078(9) 0.131(12) 0.062(6) -0.001(7) 0.018(7) 0.020(8)
C32A 0.078(9) 0.131(12) 0.062(6) -0.001(7) 0.018(7) 0.020(8)
C33A 0.078(9) 0.131(12) 0.062(6) -0.001(7) 0.018(7) 0.020(8)
C34A 0.078(9) 0.131(12) 0.062(6) -0.001(7) 0.018(7) 0.020(8)
C35 0.031(3) 0.029(2) 0.037(3) 0.006(2) 0.003(2) -0.010(2)
C36 0.075(2) 0.121(3) 0.067(2) -0.0231(19) -0.0093(17) -0.056(2)
C37 0.075(2) 0.121(3) 0.067(2) -0.0231(19) -0.0093(17) -0.056(2)
C38 0.075(2) 0.121(3) 0.067(2) -0.0231(19) -0.0093(17) -0.056(2)
C39 0.075(2) 0.121(3) 0.067(2) -0.0231(19) -0.0093(17) -0.056(2)
C40 0.075(2) 0.121(3) 0.067(2) -0.0231(19) -0.0093(17) -0.056(2)
C41 0.075(2) 0.121(3) 0.067(2) -0.0231(19) -0.0093(17) -0.056(2)
C42 0.039(6) 0.054(8) 0.025(5) 0.005(6) -0.010(4) -0.019(6)
C43 0.068(9) 0.069(9) 0.047(8) -0.009(7) -0.006(7) -0.042(8)
C44 0.071(9) 0.086(10) 0.045(8) -0.018(7) -0.004(7) -0.038(8)
C45 0.090(11) 0.111(13) 0.032(7) -0.004(8) -0.022(7) -0.040(10)
C46 0.110(15) 0.115(17) 0.039(10) 0.010(10) -0.038(10) -0.049(12)
C47 0.062(8) 0.070(9) 0.049(8) 0.021(7) -0.029(7) -0.037(8)
C42A 0.045(3) 0.063(4) 0.036(3) 0.002(3) -0.011(2) -0.025(3)
C43A 0.045(3) 0.063(4) 0.036(3) 0.002(3) -0.011(2) -0.025(3)
C44A 0.045(3) 0.063(4) 0.036(3) 0.002(3) -0.011(2) -0.025(3)
C45A 0.045(3) 0.063(4) 0.036(3) 0.002(3) -0.011(2) -0.025(3)
C46A 0.045(3) 0.063(4) 0.036(3) 0.002(3) -0.011(2) -0.025(3)
C47A 0.045(3) 0.063(4) 0.036(3) 0.002(3) -0.011(2) -0.025(3)
C48 0.058(4) 0.072(5) 0.061(5) 0.007(4) 0.008(4) -0.011(4)
C49 0.048(5) 0.055(4) 0.074(5) -0.010(3) -0.002(5) -0.004(3)
C50 0.048(5) 0.055(4) 0.074(5) -0.010(3) -0.002(5) -0.004(3)
C49A 0.048(5) 0.055(4) 0.074(5) -0.010(3) -0.002(5) -0.004(3)
C50A 0.048(5) 0.055(4) 0.074(5) -0.010(3) -0.002(5) -0.004(3)
C51 0.070(13) 0.074(12) 0.071(14) -0.002(9) 0.005(9) -0.053(11)
C52 0.12(2) 0.044(13) 0.10(2) -0.001(12) 0.018(15) -0.045(13)
C53 0.148(17) 0.065(9) 0.057(10) 0.017(8) -0.006(10) -0.057(11)
C51A 0.054(9) 0.044(7) 0.038(7) 0.003(5) 0.007(6) -0.036(7)
C52A 0.097(17) 0.051(13) 0.029(8) 0.011(8) -0.017(10) -0.021(11)
C53A 0.054(7) 0.056(7) 0.068(9) 0.003(6) -0.005(6) -0.040(6)

loop_
_atom_type_symbol
_atom_type_description
_atom_type_scat_dispersion_real
_atom_type_scat_dispersion_imag
_atom_type_scat_source
C C 0.0033 0.0016 'International Tables Vol C Tables 4.2.6.8 and 6.1.1.4'
H H 0.0000 0.0000 'International Tables Vol C Tables 4.2.6.8 and 6.1.1.4'
N N 0.0061 0.0033 'International Tables Vol C Tables 4.2.6.8 and 6.1.1.4'
O O 0.0106 0.0060 'International Tables Vol C Tables 4.2.6.8 and 6.1.1.4'
Y Y -2.7962 3.5667 'International Tables Vol C Tables 4.2.6.8 and 6.1.1.4'

loop_
_geom_angle_atom_site_label_1
_geom_angle_atom_site_label_2
_geom_angle_atom_site_label_3
_geom_angle
_geom_angle_site_symmetry_1
_geom_angle_site_symmetry_3
O1 Y1 O2 153.00(16) . .
O1 Y1 N3 92.96(16) . .
O2 Y1 N3 94.97(16) . .
O1 Y1 N4 102.20(17) . .
O2 Y1 N4 103.80(17) . .
N3 Y1 N4 57.20(16) . .
O1 Y1 N1 77.26(16) . .
O2 Y1 N1 77.54(16) . .
N3 Y1 N1 128.10(15) . .
N4 Y1 N1 174.60(16) . .
O1 Y1 N2 90.7(2) . .
O2 Y1 N2 90.4(2) . .
N3 Y1 N2 160.58(17) . .
N4 Y1 N2 103.39(17) . .
N1 Y1 N2 71.29(16) . .
O1 Y1 C35 98.85(15) . .
O2 Y1 C35 100.34(15) . .
N3 Y1 C35 28.36(16) . .
N4 Y1 C35 28.84(16) . .
N1 Y1 C35 156.46(16) . .
N2 Y1 C35 132.23(17) . .
C15A N1 C15 9(3) . .
C15A N1 C13 110.5(19) . .
C15 N1 C13 114(2) . .
C15A N1 C14 115.7(18) . .
C15 N1 C14 107.2(16) . .
C13 N1 C14 105.7(4) . .
C15A N1 Y1 108.1(17) . .
C15 N1 Y1 113.4(18) . .
C13 N1 Y1 108.2(3) . .
C14 N1 Y1 108.5(4) . .
C16A N2 C16 34.0(11) . .
C16A N2 C18A 123.1(12) . .
C16 N2 C18A 139.7(11) . .
C16A N2 C17 132.3(12) . .
C16 N2 C17 108.5(12) . .
C18A N2 C17 59.7(11) . .
C16A N2 C18 82.7(12) . .
C16 N2 C18 114.3(11) . .
C18A N2 C18 48.0(10) . .
C17 N2 C18 105.5(10) . .
C16A N2 C17A 94.7(12) . .
C16 N2 C17A 63.6(10) . .
C18A N2 C17A 102.6(12) . .
C17 N2 C17A 46.7(9) . .
C18 N2 C17A 135.7(9) . .
C16A N2 Y1 106.5(8) . .
C16 N2 Y1 104.0(8) . .
C18A N2 Y1 116.1(8) . .
C17 N2 Y1 112.9(6) . .
C18 N2 Y1 111.8(8) . .
C17A N2 Y1 111.2(6) . .
C35 N3 C36 123.3(5) . .
C35 N3 Y1 96.1(3) . .
C36 N3 Y1 140.5(5) . .
C35 N4 C42A 113.5(7) . .
C35 N4 C42 126.2(6) . .
C42A N4 C42 24.6(6) . .
C35 N4 Y1 91.7(3) . .
C42A N4 Y1 149.9(7) . .
C42 N4 Y1 141.5(6) . .
C48 N5 C35 122.9(5) . .
C48 N5 C51A 113.3(8) . .
C35 N5 C51A 123.8(7) . .
C48 N5 C51 118.1(9) . .
C35 N5 C51 112.5(8) . .
C51A N5 C51 26.7(7) . .
C1 O1 Y1 142.3(4) . .
C7 O2 Y1 142.4(4) . .
O1 C1 C6 117.5(6) . .
O1 C1 C2 122.9(6) . .
C6 C1 C2 119.6(6) . .
C3 C2 C1 117.0(6) . .
C3 C2 C19 121.5(6) . .
C1 C2 C19 121.6(6) . .
C4 C3 C2 125.1(7) . .
C4 C3 H3 117.5 . .
C2 C3 H3 117.5 . .
C3 C4 C5 115.8(6) . .
C3 C4 C23A 125.2(11) . .
C5 C4 C23A 119.0(11) . .
C3 C4 C23 123.2(10) . .
C5 C4 C23 120.9(10) . .
C23A C4 C23 3.4(15) . .
C6 C5 C4 121.6(6) . .
C6 C5 H5 119.2 . .
C4 C5 H5 119.2 . .
C5 C6 C1 120.5(6) . .
C5 C6 C13 120.3(6) . .
C1 C6 C13 119.1(6) . .
O2 C7 C12 118.2(6) . .
O2 C7 C8 122.4(6) . .
C12 C7 C8 119.4(6) . .
C9 C8 C7 115.6(7) . .
C9 C8 C27 122.9(7) . .
C7 C8 C27 121.4(5) . .
C10 C9 C8 126.3(7) . .
C10 C9 H9 116.8 . .
C8 C9 H9 116.8 . .
C9 C10 C11 116.0(6) . .
C9 C10 C31 128.1(10) . .
C11 C10 C31 115.1(11) . .
C9 C10 C31A 120.7(13) . .
C11 C10 C31A 122.4(12) . .
C31 C10 C31A 19.1(19) . .
C12 C11 C10 121.4(7) . .
C12 C11 H11 119.3 . .
C10 C11 H11 119.3 . .
C11 C12 C7 120.9(6) . .
C11 C12 C14 119.5(6) . .
C7 C12 C14 119.5(5) . .
N1 C13 C6 116.7(5) . .
N1 C13 H13A 108.1 . .
C6 C13 H13A 108.1 . .
N1 C13 H13B 108.1 . .
C6 C13 H13B 108.1 . .
H13A C13 H13B 107.3 . .
N1 C14 C12 117.1(5) . .
N1 C14 H14A 108.0 . .
C12 C14 H14A 108.0 . .
N1 C14 H14B 108.0 . .
C12 C14 H14B 108.0 . .
H14A C14 H14B 107.3 . .
N1 C15 C16 106(2) . .
N1 C15 H15A 110.6 . .
C16 C15 H15A 110.6 . .
N1 C15 H15B 110.6 . .
C16 C15 H15B 110.6 . .
H15A C15 H15B 108.8 . .
N2 C16 C15 111(2) . .
N2 C16 H16A 109.4 . .
C15 C16 H16A 109.4 . .
N2 C16 H16B 109.4 . .
C15 C16 H16B 109.4 . .
H16A C16 H16B 108.0 . .
C16A C15A N1 122(3) . .
C16A C15A H15C 106.9 . .
N1 C15A H15C 106.9 . .
C16A C15A H15D 106.9 . .
N1 C15A H15D 106.9 . .
H15C C15A H15D 106.7 . .
C15A C16A N2 129.5(18) . .
C15A C16A H16C 104.9 . .
N2 C16A H16C 104.9 . .
C15A C16A H16D 104.9 . .
N2 C16A H16D 104.9 . .
H16C C16A H16D 105.8 . .
N2 C17 H17A 109.5 . .
N2 C17 H17B 109.5 . .
H17A C17 H17B 109.5 . .
N2 C17 H17C 109.5 . .
H17A C17 H17C 109.5 . .
H17B C17 H17C 109.5 . .
N2 C17A H17D 109.5 . .
N2 C17A H17E 109.5 . .
H17D C17A H17E 109.5 . .
N2 C17A H17F 109.5 . .
H17D C17A H17F 109.5 . .
H17E C17A H17F 109.5 . .
N2 C18 H18A 109.5 . .
N2 C18 H18B 109.5 . .
H18A C18 H18B 109.5 . .
N2 C18 H18C 109.5 . .
H18A C18 H18C 109.5 . .
H18B C18 H18C 109.5 . .
N2 C18A H18D 109.5 . .
N2 C18A H18E 109.5 . .
H18D C18A H18E 109.5 . .
N2 C18A H18F 109.5 . .
H18D C18A H18F 109.5 . .
H18E C18A H18F 109.5 . .
C22A C19 C20A 121.1(17) . .
C22A C19 C21 99.8(16) . .
C20A C19 C21 111(2) . .
C22A C19 C21A 96(2) . .
C20A C19 C21A 116(3) . .
C21 C19 C21A 5(4) . .
C22A C19 C20 117.5(16) . .
C20A C19 C20 9(2) . .
C21 C19 C20 105(2) . .
C21A C19 C20 110(3) . .
C22A C19 C2 108.9(9) . .
C20A C19 C2 104.9(11) . .
C21 C19 C2 110.8(19) . .
C21A C19 C2 110(2) . .
C20 C19 C2 113.4(14) . .
C22A C19 C22 27.4(8) . .
C20A C19 C22 94.7(16) . .
C21 C19 C22 119.6(16) . .
C21A C19 C22 117(2) . .
C20 C19 C22 92.6(17) . .
C2 C19 C22 113.5(9) . .
C19 C20 H20A 109.5 . .
C19 C20 H20B 109.5 . .
H20A C20 H20B 109.5 . .
C19 C20 H20C 109.5 . .
H20A C20 H20C 109.5 . .
H20B C20 H20C 109.5 . .
C19 C21 H21A 109.5 . .
C19 C21 H21B 109.5 . .
H21A C21 H21B 109.5 . .
C19 C21 H21C 109.5 . .
H21A C21 H21C 109.5 . .
H21B C21 H21C 109.5 . .
C19 C22 H22A 109.5 . .
C19 C22 H22B 109.5 . .
H22A C22 H22B 109.5 . .
C19 C22 H22C 109.5 . .
H22A C22 H22C 109.5 . .
H22B C22 H22C 109.5 . .
C19 C20A H20D 109.5 . .
C19 C20A H20E 109.5 . .
H20D C20A H20E 109.5 . .
C19 C20A H20F 109.5 . .
H20D C20A H20F 109.5 . .
H20E C20A H20F 109.5 . .
C19 C21A H21D 109.5 . .
C19 C21A H21E 109.5 . .
H21D C21A H21E 109.5 . .
C19 C21A H21F 109.5 . .
H21D C21A H21F 109.5 . .
H21E C21A H21F 109.5 . .
C19 C22A H22D 109.5 . .
C19 C22A H22E 109.5 . .
H22D C22A H22E 109.5 . .
C19 C22A H22F 109.5 . .
H22D C22A H22F 109.5 . .
H22E C22A H22F 109.5 . .
C26 C23 C25 116.8(19) . .
C26 C23 C4 113.1(15) . .
C25 C23 C4 111.9(16) . .
C26 C23 C24 98.1(17) . .
C25 C23 C24 104.2(13) . .
C4 C23 C24 111.5(16) . .
C23 C24 H24A 109.5 . .
C23 C24 H24B 109.5 . .
H24A C24 H24B 109.5 . .
C23 C24 H24C 109.5 . .
H24A C24 H24C 109.5 . .
H24B C24 H24C 109.5 . .
C23 C25 H25A 109.5 . .
C23 C25 H25B 109.5 . .
H25A C25 H25B 109.5 . .
C23 C25 H25C 109.5 . .
H25A C25 H25C 109.5 . .
H25B C25 H25C 109.5 . .
C23 C26 H26A 109.5 . .
C23 C26 H26B 109.5 . .
H26A C26 H26B 109.5 . .
C23 C26 H26C 109.5 . .
H26A C26 H26C 109.5 . .
H26B C26 H26C 109.5 . .
C26A C23A C25A 121(2) . .
C26A C23A C4 109.0(15) . .
C25A C23A C4 113.8(16) . .
C26A C23A C24A 105.8(19) . .
C25A C23A C24A 98.9(17) . .
C4 C23A C24A 106.3(16) . .
C23A C24A H24D 109.5 . .
C23A C24A H24E 109.5 . .
H24D C24A H24E 109.5 . .
C23A C24A H24F 109.5 . .
H24D C24A H24F 109.5 . .
H24E C24A H24F 109.5 . .
C23A C25A H25D 109.5 . .
C23A C25A H25E 109.5 . .
H25D C25A H25E 109.5 . .
C23A C25A H25F 109.5 . .
H25D C25A H25F 109.5 . .
H25E C25A H25F 109.5 . .
C23A C26A H26D 109.5 . .
C23A C26A H26E 109.5 . .
H26D C26A H26E 109.5 . .
C23A C26A H26F 109.5 . .
H26D C26A H26F 109.5 . .
H26E C26A H26F 109.5 . .
C29A C27 C28 107.6(16) . .
C29A C27 C30A 87.9(10) . .
C28 C27 C30A 117.8(16) . .
C29A C27 C8 115.6(11) . .
C28 C27 C8 114.4(9) . .
C30A C27 C8 110.9(8) . .
C29A C27 C28A 114.7(16) . .
C28 C27 C28A 8.9(15) . .
C30A C27 C28A 121.9(17) . .
C8 C27 C28A 105.7(9) . .
C29A C27 C29 15.6(9) . .
C28 C27 C29 105.1(17) . .
C30A C27 C29 102.3(10) . .
C8 C27 C29 104.3(10) . .
C28A C27 C29 110.4(17) . .
C29A C27 C30 110.4(9) . .
C28 C27 C30 95.0(17) . .
C30A C27 C30 27.5(10) . .
C8 C27 C30 112.0(8) . .
C28A C27 C30 97.0(16) . .
C29 C27 C30 125.9(10) . .
C27 C28 H28A 109.5 . .
C27 C28 H28B 109.5 . .
H28A C28 H28B 109.5 . .
C27 C28 H28C 109.5 . .
H28A C28 H28C 109.5 . .
H28B C28 H28C 109.5 . .
C27 C29 H29A 109.5 . .
C27 C29 H29B 109.5 . .
H29A C29 H29B 109.5 . .
C27 C29 H29C 109.5 . .
H29A C29 H29C 109.5 . .
H29B C29 H29C 109.5 . .
C27 C30 H30A 109.5 . .
C27 C30 H30B 109.5 . .
H30A C30 H30B 109.5 . .
C27 C30 H30C 109.5 . .
H30A C30 H30C 109.5 . .
H30B C30 H30C 109.5 . .
C27 C28A H28D 109.5 . .
C27 C28A H28E 109.5 . .
H28D C28A H28E 109.5 . .
C27 C28A H28F 109.5 . .
H28D C28A H28F 109.5 . .
H28E C28A H28F 109.5 . .
C27 C29A H29D 109.5 . .
C27 C29A H29E 109.5 . .
H29D C29A H29E 109.5 . .
C27 C29A H29F 109.5 . .
H29D C29A H29F 109.5 . .
H29E C29A H29F 109.5 . .
C27 C30A H30D 109.5 . .
C27 C30A H30E 109.5 . .
H30D C30A H30E 109.5 . .
C27 C30A H30F 109.5 . .
H30D C30A H30F 109.5 . .
H30E C30A H30F 109.5 . .
C32 C31 C33 110.3(17) . .
C32 C31 C34 102.5(16) . .
C33 C31 C34 110.6(16) . .
C32 C31 C10 111.5(14) . .
C33 C31 C10 108.8(14) . .
C34 C31 C10 113.1(15) . .
C31 C32 H32A 109.5 . .
C31 C32 H32B 109.5 . .
H32A C32 H32B 109.5 . .
C31 C32 H32C 109.5 . .
H32A C32 H32C 109.5 . .
H32B C32 H32C 109.5 . .
C31 C33 H33A 109.5 . .
C31 C33 H33B 109.5 . .
H33A C33 H33B 109.5 . .
C31 C33 H33C 109.5 . .
H33A C33 H33C 109.5 . .
H33B C33 H33C 109.5 . .
C31 C34 H34A 109.5 . .
C31 C34 H34B 109.5 . .
H34A C34 H34B 109.5 . .
C31 C34 H34C 109.5 . .
H34A C34 H34C 109.5 . .
H34B C34 H34C 109.5 . .
C32A C31A C33A 106.0(19) . .
C32A C31A C34A 110.5(19) . .
C33A C31A C34A 109(2) . .
C32A C31A C10 113.0(17) . .
C33A C31A C10 112.7(17) . .
C34A C31A C10 105.9(17) . .
C31A C32A H32D 109.5 . .
C31A C32A H32E 109.5 . .
H32D C32A H32E 109.5 . .
C31A C32A H32F 109.5 . .
H32D C32A H32F 109.5 . .
H32E C32A H32F 109.5 . .
C31A C33A H33D 109.5 . .
C31A C33A H33E 109.5 . .
H33D C33A H33E 109.5 . .
C31A C33A H33F 109.5 . .
H33D C33A H33F 109.5 . .
H33E C33A H33F 109.5 . .
C31A C34A H34D 109.5 . .
C31A C34A H34E 109.5 . .
H34D C34A H34E 109.5 . .
C31A C34A H34F 109.5 . .
H34D C34A H34F 109.5 . .
H34E C34A H34F 109.5 . .
N3 C35 N4 115.0(5) . .
N3 C35 N5 121.9(5) . .
N4 C35 N5 123.1(5) . .
N3 C35 Y1 55.5(3) . .
N4 C35 Y1 59.5(3) . .
N5 C35 Y1 177.4(4) . .
N3 C36 C41 111.2(7) . .
N3 C36 C37 111.0(7) . .
C41 C36 C37 108.9(7) . .
N3 C36 H36 108.6 . .
C41 C36 H36 108.6 . .
C37 C36 H36 108.6 . .
C38 C37 C36 112.0(7) . .
C38 C37 H37A 109.2 . .
C36 C37 H37A 109.2 . .
C38 C37 H37B 109.2 . .
C36 C37 H37B 109.2 . .
H37A C37 H37B 107.9 . .
C37 C38 C39 110.5(7) . .
C37 C38 H38A 109.6 . .
C39 C38 H38A 109.6 . .
C37 C38 H38B 109.6 . .
C39 C38 H38B 109.6 . .
H38A C38 H38B 108.1 . .
C40 C39 C38 112.6(7) . .
C40 C39 H39A 109.1 . .
C38 C39 H39A 109.1 . .
C40 C39 H39B 109.1 . .
C38 C39 H39B 109.1 . .
H39A C39 H39B 107.8 . .
C39 C40 C41 111.8(8) . .
C39 C40 H40A 109.2 . .
C41 C40 H40A 109.2 . .
C39 C40 H40B 109.2 . .
C41 C40 H40B 109.2 . .
H40A C40 H40B 107.9 . .
C40 C41 C36 112.1(7) . .
C40 C41 H41A 109.2 . .
C36 C41 H41A 109.2 . .
C40 C41 H41B 109.2 . .
C36 C41 H41B 109.2 . .
H41A C41 H41B 107.9 . .
N4 C42 C47 109.8(9) . .
N4 C42 C43 117.2(8) . .
C47 C42 C43 108.6(10) . .
N4 C42 H42 106.9 . .
C47 C42 H42 106.9 . .
C43 C42 H42 106.9 . .
C44 C43 C42 113.0(12) . .
C44 C43 H43A 109.0 . .
C42 C43 H43A 109.0 . .
C44 C43 H43B 109.0 . .
C42 C43 H43B 109.0 . .
H43A C43 H43B 107.8 . .
C43 C44 C45 110.3(11) . .
C43 C44 H44A 109.6 . .
C45 C44 H44A 109.6 . .
C43 C44 H44B 109.6 . .
C45 C44 H44B 109.6 . .
H44A C44 H44B 108.1 . .
C44 C45 C46 110.6(13) . .
C44 C45 H45A 109.5 . .
C46 C45 H45A 109.5 . .
C44 C45 H45B 109.5 . .
C46 C45 H45B 109.5 . .
H45A C45 H45B 108.1 . .
C47 C46 C45 111.9(13) . .
C47 C46 H46A 109.2 . .
C45 C46 H46A 109.2 . .
C47 C46 H46B 109.2 . .
C45 C46 H46B 109.2 . .
H46A C46 H46B 107.9 . .
C46 C47 C42 112.3(12) . .
C46 C47 H47A 109.1 . .
C42 C47 H47A 109.1 . .
C46 C47 H47B 109.1 . .
C42 C47 H47B 109.1 . .
H47A C47 H47B 107.9 . .
N4 C42A C47A 112.0(11) . .
N4 C42A C43A 106.2(9) . .
C47A C42A C43A 109.9(11) . .
N4 C42A H42A 109.5 . .
C47A C42A H42A 109.5 . .
C43A C42A H42A 109.5 . .
C42A C43A C44A 110.0(11) . .
C42A C43A H43C 109.7 . .
C44A C43A H43C 109.7 . .
C42A C43A H43D 109.7 . .
C44A C43A H43D 109.7 . .
H43C C43A H43D 108.2 . .
C45A C44A C43A 112.2(11) . .
C45A C44A H44C 109.2 . .
C43A C44A H44C 109.2 . .
C45A C44A H44D 109.2 . .
C43A C44A H44D 109.2 . .
H44C C44A H44D 107.9 . .
C44A C45A C46A 110.8(11) . .
C44A C45A H45C 109.5 . .
C46A C45A H45C 109.5 . .
C44A C45A H45D 109.5 . .
C46A C45A H45D 109.5 . .
H45C C45A H45D 108.1 . .
C47A C46A C45A 111.1(11) . .
C47A C46A H46C 109.4 . .
C45A C46A H46C 109.4 . .
C47A C46A H46D 109.4 . .
C45A C46A H46D 109.4 . .
H46C C46A H46D 108.0 . .
C46A C47A C42A 112.3(11) . .
C46A C47A H47C 109.2 . .
C42A C47A H47C 109.2 . .
C46A C47A H47D 109.2 . .
C42A C47A H47D 109.2 . .
H47C C47A H47D 107.9 . .
N5 C48 C50 129.6(9) . .
N5 C48 C49A 117.8(13) . .
C50 C48 C49A 102.1(13) . .
N5 C48 C49 110.3(12) . .
C50 C48 C49 110.2(13) . .
C49A C48 C49 8.2(19) . .
N5 C48 C50A 96.1(7) . .
C50 C48 C50A 40.9(8) . .
C49A C48 C50A 106.1(16) . .
C49 C48 C50A 111.4(16) . .
N5 C48 H48 100.4 . .
C50 C48 H48 100.4 . .
C49A C48 H48 101.5 . .
C49 C48 H48 100.4 . .
C50A C48 H48 136.1 . .
C48 C49 H49A 109.5 . .
C48 C49 H49B 109.5 . .
C48 C49 H49C 109.5 . .
C48 C50 H50A 109.5 . .
C48 C50 H50B 109.5 . .
C48 C50 H50C 109.5 . .
C48 C49A H49D 109.5 . .
C48 C49A H49E 109.5 . .
H49D C49A H49E 109.5 . .
C48 C49A H49F 109.5 . .
H49D C49A H49F 109.5 . .
H49E C49A H49F 109.5 . .
C48 C50A H50D 109.5 . .
C48 C50A H50E 109.5 . .
H50D C50A H50E 109.5 . .
C48 C50A H50F 109.5 . .
H50D C50A H50F 109.5 . .
H50E C50A H50F 109.5 . .
C52 C51 N5 113.1(19) . .
C52 C51 C53 113(2) . .
N5 C51 C53 121.8(13) . .
C52 C51 H51 101.9 . .
N5 C51 H51 101.9 . .
C53 C51 H51 101.9 . .
N5 C51A C52A 109.0(19) . .
N5 C51A C53A 118.5(10) . .
C52A C51A C53A 112.0(18) . .
N5 C51A H51A 105.5 . .
C52A C51A H51A 105.5 . .
C53A C51A H51A 105.5 . .
C51A C52A H52D 109.5 . .
C51A C52A H52E 109.5 . .
H52D C52A H52E 109.5 . .
C51A C52A H52F 109.5 . .
H52D C52A H52F 109.5 . .
H52E C52A H52F 109.5 . .
C51A C53A H53D 109.5 . .
C51A C53A H53E 109.5 . .
H53D C53A H53E 109.5 . .
C51A C53A H53F 109.5 . .
H53D C53A H53F 109.5 . .
H53E C53A H53F 109.5 . .
C59 C57 C55 97(6) 2_576 2_576
C59 C57 C58 122(5) 2_576 .
C55 C57 C58 33(4) 2_576 .
C59 C57 C54 161(6) 2_576 2_576
C55 C57 C54 69(3) 2_576 2_576
C58 C57 C54 40.7(18) . 2_576
C59 C57 C56 16(6) 2_576 .
C55 C57 C56 102(4) 2_576 .
C58 C57 C56 119(2) . .
C54 C57 C56 150(3) 2_576 .
C57 C55 C58 120(6) 2_576 2_576
C57 C55 C54 80(4) 2_576 .
C58 C55 C54 47(3) 2_576 .
C57 C55 C56 160(6) 2_576 .
C58 C55 C56 46(3) 2_576 .
C54 C55 C56 91(2) . .
C57 C55 C59 138(6) 2_576 2_576
C58 C55 C59 64(3) 2_576 2_576
C54 C55 C59 110(3) . 2_576
C56 C55 C59 30.1(18) . 2_576
C57 C55 C55 101(5) 2_576 2_576
C58 C55 C55 98(4) 2_576 2_576
C54 C55 C55 132(4) . 2_576
C56 C55 C55 71(2) . 2_576
C59 C55 C55 41.4(16) 2_576 2_576
C57 C55 C56 53(3) 2_576 2_576
C58 C55 C56 135(5) 2_576 2_576
C54 C55 C56 126(3) . 2_576
C56 C55 C56 122(2) . 2_576
C59 C55 C56 92(2) 2_576 2_576
C55 C55 C56 51.1(17) 2_576 2_576
C57 C59 C56 149(10) 2_576 2_576
C57 C59 C58 139(5) 2_576 .
C56 C59 C58 47(3) 2_576 .
C57 C59 C55 105(5) 2_576 2_576
C56 C59 C55 68(3) 2_576 2_576
C58 C59 C55 35.1(16) . 2_576
C59 C56 C58 100(4) 2_576 2_576
C59 C56 C57 15(5) 2_576 .
C58 C56 C57 106(3) 2_576 .
C59 C56 C55 82(4) 2_576 .
C58 C56 C55 38(2) 2_576 .
C57 C56 C55 80.4(16) . .
C59 C56 C55 25(3) 2_576 2_576
C58 C56 C55 82(3) 2_576 2_576
C57 C56 C55 24.7(16) . 2_576
C55 C56 C55 58(2) . 2_576
C58 C54 C55 41(2) 2_576 .
C58 C54 C57 70(3) 2_576 2_576
C55 C54 C57 31(2) . 2_576
C55 C58 C54 92(4) 2_576 2_576
C55 C58 C56 96(4) 2_576 2_576
C54 C58 C56 162(5) 2_576 2_576
C55 C58 C59 81(3) 2_576 .
C54 C58 C59 165(5) 2_576 .
C56 C58 C59 33(3) 2_576 .
C55 C58 C57 27(3) 2_576 .
C54 C58 C57 70(3) 2_576 .
C56 C58 C57 122(3) 2_576 .
C59 C58 C57 99(2) . .

loop_
_geom_bond_atom_site_label_1
_geom_bond_atom_site_label_2
_geom_bond_distance
_geom_bond_site_symmetry_2
Y1 O1 2.137(4) .
Y1 O2 2.141(4) .
Y1 N3 2.300(4) .
Y1 N4 2.391(5) .
Y1 N1 2.563(5) .
Y1 N2 2.576(5) .
Y1 C35 2.775(5) .
N1 C15A 1.483(14) .
N1 C15 1.487(14) .
N1 C13 1.487(8) .
N1 C14 1.491(8) .
N2 C16A 1.407(13) .
N2 C16 1.422(15) .
N2 C18A 1.423(15) .
N2 C17 1.508(13) .
N2 C18 1.507(16) .
N2 C17A 1.541(15) .
N3 C35 1.326(7) .
N3 C36 1.440(9) .
N4 C35 1.339(7) .
N4 C42A 1.461(12) .
N4 C42 1.504(11) .
N5 C48 1.398(8) .
N5 C35 1.422(7) .
N5 C51A 1.489(11) .
N5 C51 1.524(14) .
O1 C1 1.353(8) .
O2 C7 1.360(7) .
C1 C6 1.401(9) .
C1 C2 1.402(9) .
C2 C3 1.399(9) .
C2 C19 1.544(10) .
C3 C4 1.383(10) .
C3 H3 0.9400 .
C4 C5 1.400(10) .
C4 C23A 1.529(15) .
C4 C23 1.542(15) .
C5 C6 1.387(9) .
C5 H5 0.9400 .
C6 C13 1.501(8) .
C7 C12 1.395(9) .
C7 C8 1.422(10) .
C8 C9 1.398(9) .
C8 C27 1.532(10) .
C9 C10 1.363(11) .
C9 H9 0.9400 .
C10 C11 1.394(10) .
C10 C31 1.547(14) .
C10 C31A 1.552(15) .
C11 C12 1.384(8) .
C11 H11 0.9400 .
C12 C14 1.506(9) .
C13 H13A 0.9800 .
C13 H13B 0.9800 .
C14 H14A 0.9800 .
C14 H14B 0.9800 .
C15 C16 1.69(4) .
C15 H15A 0.9800 .
C15 H15B 0.9800 .
C16 H16A 0.9800 .
C16 H16B 0.9800 .
C15A C16A 1.28(4) .
C15A H15C 0.9800 .
C15A H15D 0.9800 .
C16A H16C 0.9800 .
C16A H16D 0.9800 .
C17 H17A 0.9700 .
C17 H17B 0.9700 .
C17 H17C 0.9700 .
C17A H17D 0.9700 .
C17A H17E 0.9700 .
C17A H17F 0.9700 .
C18 H18A 0.9700 .
C18 H18B 0.9700 .
C18 H18C 0.9700 .
C18A H18D 0.9700 .
C18A H18E 0.9700 .
C18A H18F 0.9700 .
C19 C22A 1.514(13) .
C19 C20A 1.516(17) .
C19 C21 1.519(17) .
C19 C21A 1.526(18) .
C19 C20 1.538(16) .
C19 C22 1.586(15) .
C20 H20A 0.9700 .
C20 H20B 0.9700 .
C20 H20C 0.9700 .
C21 H21A 0.9700 .
C21 H21B 0.9700 .
C21 H21C 0.9700 .
C22 H22A 0.9700 .
C22 H22B 0.9700 .
C22 H22C 0.9700 .
C20A H20D 0.9700 .
C20A H20E 0.9700 .
C20A H20F 0.9700 .
C21A H21D 0.9700 .
C21A H21E 0.9700 .
C21A H21F 0.9700 .
C22A H22D 0.9700 .
C22A H22E 0.9700 .
C22A H22F 0.9700 .
C23 C26 1.515(17) .
C23 C25 1.516(16) .
C23 C24 1.612(17) .
C24 H24A 0.9700 .
C24 H24B 0.9700 .
C24 H24C 0.9700 .
C25 H25A 0.9700 .
C25 H25B 0.9700 .
C25 H25C 0.9700 .
C26 H26A 0.9700 .
C26 H26B 0.9700 .
C26 H26C 0.9700 .
C23A C26A 1.477(17) .
C23A C25A 1.498(17) .
C23A C24A 1.593(18) .
C24A H24D 0.9700 .
C24A H24E 0.9700 .
C24A H24F 0.9700 .
C25A H25D 0.9700 .
C25A H25E 0.9700 .
C25A H25F 0.9700 .
C26A H26D 0.9700 .
C26A H26E 0.9700 .
C26A H26F 0.9700 .
C27 C29A 1.468(16) .
C27 C28 1.505(17) .
C27 C30A 1.524(13) .
C27 C28A 1.551(17) .
C27 C29 1.570(16) .
C27 C30 1.605(14) .
C28 H28A 0.9700 .
C28 H28B 0.9700 .
C28 H28C 0.9700 .
C29 H29A 0.9700 .
C29 H29B 0.9700 .
C29 H29C 0.9700 .
C30 H30A 0.9700 .
C30 H30B 0.9700 .
C30 H30C 0.9700 .
C28A H28D 0.9700 .
C28A H28E 0.9700 .
C28A H28F 0.9700 .
C29A H29D 0.9700 .
C29A H29E 0.9700 .
C29A H29F 0.9700 .
C30A H30D 0.9700 .
C30A H30E 0.9700 .
C30A H30F 0.9700 .
C31 C32 1.524(16) .
C31 C33 1.530(16) .
C31 C34 1.548(17) .
C32 H32A 0.9700 .
C32 H32B 0.9700 .
C32 H32C 0.9700 .
C33 H33A 0.9700 .
C33 H33B 0.9700 .
C33 H33C 0.9700 .
C34 H34A 0.9700 .
C34 H34B 0.9700 .
C34 H34C 0.9700 .
C31A C32A 1.520(17) .
C31A C33A 1.521(17) .
C31A C34A 1.524(18) .
C32A H32D 0.9700 .
C32A H32E 0.9700 .
C32A H32F 0.9700 .
C33A H33D 0.9700 .
C33A H33E 0.9700 .
C33A H33F 0.9700 .
C34A H34D 0.9700 .
C34A H34E 0.9700 .
C34A H34F 0.9700 .
C36 C41 1.517(11) .
C36 C37 1.532(13) .
C36 H36 0.9900 .
C37 C38 1.522(10) .
C37 H37A 0.9800 .
C37 H37B 0.9800 .
C38 C39 1.538(11) .
C38 H38A 0.9800 .
C38 H38B 0.9800 .
C39 C40 1.477(12) .
C39 H39A 0.9800 .
C39 H39B 0.9800 .
C40 C41 1.515(10) .
C40 H40A 0.9800 .
C40 H40B 0.9800 .
C41 H41A 0.9800 .
C41 H41B 0.9800 .
C42 C47 1.533(13) .
C42 C43 1.546(14) .
C42 H42 0.9900 .
C43 C44 1.527(14) .
C43 H43A 0.9800 .
C43 H43B 0.9800 .
C44 C45 1.532(15) .
C44 H44A 0.9800 .
C44 H44B 0.9800 .
C45 C46 1.545(17) .
C45 H45A 0.9800 .
C45 H45B 0.9800 .
C46 C47 1.515(14) .
C46 H46A 0.9800 .
C46 H46B 0.9800 .
C47 H47A 0.9800 .
C47 H47B 0.9800 .
C42A C47A 1.509(14) .
C42A C43A 1.533(14) .
C42A H42A 0.9900 .
C43A C44A 1.527(13) .
C43A H43C 0.9800 .
C43A H43D 0.9800 .
C44A C45A 1.510(14) .
C44A H44C 0.9800 .
C44A H44D 0.9800 .
C45A C46A 1.530(14) .
C45A H45C 0.9800 .
C45A H45D 0.9800 .
C46A C47A 1.516(13) .
C46A H46C 0.9800 .
C46A H46D 0.9800 .
C47A H47C 0.9800 .
C47A H47D 0.9800 .
C48 C50 1.453(13) .
C48 C49A 1.504(17) .
C48 C49 1.547(17) .
C48 C50A 1.642(13) .
C48 H48 0.9900 .
C49 H49A 0.9700 .
C49 H49B 0.9700 .
C49 H49C 0.9700 .
C50 H50A 0.9700 .
C50 H50B 0.9700 .
C50 H50C 0.9700 .
C49A H49D 0.9700 .
C49A H49E 0.9700 .
C49A H49F 0.9700 .
C50A H50D 0.9700 .
C50A H50E 0.9700 .
C50A H50F 0.9700 .
C51 C52 1.507(18) .
C51 C53 1.533(16) .
C51 H51 0.9900 .
C52 H52A 0.9700 .
C52 H52B 0.9700 .
C52 H52C 0.9700 .
C53 H53A 0.9700 .
C53 H53B 0.9700 .
C53 H53C 0.9700 .
C51A C52A 1.512(17) .
C51A C53A 1.526(14) .
C51A H51A 0.9900 .
C52A H52D 0.9700 .
C52A H52E 0.9700 .
C52A H52F 0.9700 .
C53A H53D 0.9700 .
C53A H53E 0.9700 .
C53A H53F 0.9700 .
C57 C59 0.78(5) 2_576
C57 C55 0.82(5) 2_576
C57 C58 1.556(19) .
C57 C54 1.56(5) 2_576
C57 C56 1.570(19) .
C55 C57 0.82(5) 2_576
C55 C58 0.98(5) 2_576
C55 C54 1.478(19) .
C55 C56 1.569(19) .
C55 C59 1.68(5) 2_576
C55 C55 1.70(6) 2_576
C55 C56 1.91(5) 2_576
C59 C57 0.78(5) 2_576
C59 C56 0.85(5) 2_576
C59 C58 1.527(19) .
C59 C55 1.68(5) 2_576
C56 C59 0.85(5) 2_576
C56 C58 1.13(4) 2_576
C56 C55 1.91(5) 2_576
C54 C58 1.08(4) 2_576
C54 C57 1.56(5) 2_576
C58 C55 0.98(5) 2_576
C58 C54 1.08(4) 2_576
C58 C56 1.13(4) 2_576

loop_
_geom_torsion_atom_site_label_1
_geom_torsion_atom_site_label_2
_geom_torsion_atom_site_label_3
_geom_torsion_atom_site_label_4
_geom_torsion
_geom_torsion_site_symmetry_1
_geom_torsion_site_symmetry_4
O1 Y1 N1 C15A 92.0(19) . .
O2 Y1 N1 C15A -97.8(19) . .
N3 Y1 N1 C15A 175.7(19) . .
N4 Y1 N1 C15A 7(3) . .
N2 Y1 N1 C15A -3.1(19) . .
C35 Y1 N1 C15A 174.9(19) . .
O1 Y1 N1 C15 99(2) . .
O2 Y1 N1 C15 -91(2) . .
N3 Y1 N1 C15 -177(2) . .
N4 Y1 N1 C15 14(3) . .
N2 Y1 N1 C15 4(2) . .
C35 Y1 N1 C15 -178(2) . .
O1 Y1 N1 C13 -27.7(3) . .
O2 Y1 N1 C13 142.5(4) . .
N3 Y1 N1 C13 56.0(4) . .
N4 Y1 N1 C13 -112.5(17) . .
N2 Y1 N1 C13 -122.8(4) . .
C35 Y1 N1 C13 55.2(6) . .
O1 Y1 N1 C14 -141.8(4) . .
O2 Y1 N1 C14 28.4(3) . .
N3 Y1 N1 C14 -58.2(4) . .
N4 Y1 N1 C14 133.3(17) . .
N2 Y1 N1 C14 123.1(4) . .
C35 Y1 N1 C14 -58.9(6) . .
O1 Y1 N2 C16A -81.4(11) . .
O2 Y1 N2 C16A 71.7(11) . .
N3 Y1 N2 C16A 177.8(11) . .
N4 Y1 N2 C16A 175.9(11) . .
N1 Y1 N2 C16A -5.0(11) . .
C35 Y1 N2 C16A 176.0(11) . .
O1 Y1 N2 C16 -46.2(9) . .
O2 Y1 N2 C16 106.8(9) . .
N3 Y1 N2 C16 -147.0(9) . .
N4 Y1 N2 C16 -148.9(9) . .
N1 Y1 N2 C16 30.1(9) . .
C35 Y1 N2 C16 -148.8(8) . .
O1 Y1 N2 C18A 137.4(11) . .
O2 Y1 N2 C18A -69.6(11) . .
N3 Y1 N2 C18A 36.5(14) . .
N4 Y1 N2 C18A 34.7(12) . .
N1 Y1 N2 C18A -146.3(12) . .
C35 Y1 N2 C18A 34.7(12) . .
O1 Y1 N2 C17 71.2(10) . .
O2 Y1 N2 C17 -135.8(10) . .
N3 Y1 N2 C17 -29.6(13) . .
N4 Y1 N2 C17 -31.5(10) . .
N1 Y1 N2 C17 147.5(10) . .
C35 Y1 N2 C17 -31.4(11) . .
O1 Y1 N2 C18 -170.0(8) . .
O2 Y1 N2 C18 -17.0(8) . .
N3 Y1 N2 C18 89.2(10) . .
N4 Y1 N2 C18 87.3(8) . .
N1 Y1 N2 C18 -93.7(8) . .
C35 Y1 N2 C18 87.4(8) . .
O1 Y1 N2 C17A 20.6(7) . .
O2 Y1 N2 C17A 173.6(7) . .
N3 Y1 N2 C17A -80.3(10) . .
N4 Y1 N2 C17A -82.1(7) . .
N1 Y1 N2 C17A 96.9(7) . .
C35 Y1 N2 C17A -82.1(8) . .
O1 Y1 N3 C35 -103.2(3) . .
O2 Y1 N3 C35 102.6(3) . .
N4 Y1 N3 C35 -0.6(3) . .
N1 Y1 N3 C35 -179.3(3) . .
N2 Y1 N3 C35 -2.8(7) . .
O1 Y1 N3 C36 74.5(7) . .
O2 Y1 N3 C36 -79.7(7) . .
N4 Y1 N3 C36 177.1(8) . .
N1 Y1 N3 C36 -1.6(8) . .
N2 Y1 N3 C36 174.9(8) . .
C35 Y1 N3 C36 177.7(9) . .
O1 Y1 N4 C35 86.2(3) . .
O2 Y1 N4 C35 -86.4(3) . .
N3 Y1 N4 C35 0.6(3) . .
N1 Y1 N4 C35 169.9(16) . .
N2 Y1 N4 C35 179.9(3) . .
O1 Y1 N4 C42A -125.8(13) . .
O2 Y1 N4 C42A 61.6(13) . .
N3 Y1 N4 C42A 148.6(14) . .
N1 Y1 N4 C42A -42(3) . .
N2 Y1 N4 C42A -32.2(13) . .
C35 Y1 N4 C42A 148.0(15) . .
O1 Y1 N4 C42 -84.0(9) . .
O2 Y1 N4 C42 103.4(9) . .
N3 Y1 N4 C42 -169.6(9) . .
N1 Y1 N4 C42 0(2) . .
N2 Y1 N4 C42 9.7(9) . .
C35 Y1 N4 C42 -170.2(10) . .
O2 Y1 O1 C1 -42.0(8) . .
N3 Y1 O1 C1 -149.0(7) . .
N4 Y1 O1 C1 153.9(6) . .
N1 Y1 O1 C1 -20.6(6) . .
N2 Y1 O1 C1 50.1(7) . .
C35 Y1 O1 C1 -176.9(6) . .
O1 Y1 O2 C7 38.8(8) . .
N3 Y1 O2 C7 145.3(6) . .
N4 Y1 O2 C7 -157.2(6) . .
N1 Y1 O2 C7 17.4(6) . .
N2 Y1 O2 C7 -53.3(6) . .
C35 Y1 O2 C7 173.5(6) . .
Y1 O1 C1 C6 33.1(11) . .
Y1 O1 C1 C2 -146.1(6) . .
O1 C1 C2 C3 172.4(8) . .
C6 C1 C2 C3 -6.8(12) . .
O1 C1 C2 C19 -7.1(12) . .
C6 C1 C2 C19 173.7(7) . .
C1 C2 C3 C4 1.8(14) . .
C19 C2 C3 C4 -178.7(9) . .
C2 C3 C4 C5 3.9(15) . .
C2 C3 C4 C23A -176.0(14) . .
C2 C3 C4 C23 -172.7(14) . .
C3 C4 C5 C6 -4.7(13) . .
C23A C4 C5 C6 175.3(13) . .
C23 C4 C5 C6 172.0(13) . .
C4 C5 C6 C1 -0.2(12) . .
C4 C5 C6 C13 176.3(7) . .
O1 C1 C6 C5 -173.1(7) . .
C2 C1 C6 C5 6.2(11) . .
O1 C1 C6 C13 10.3(10) . .
C2 C1 C6 C13 -170.4(7) . .
Y1 O2 C7 C12 -29.7(10) . .
Y1 O2 C7 C8 149.4(6) . .
O2 C7 C8 C9 -173.9(8) . .
C12 C7 C8 C9 5.2(12) . .
O2 C7 C8 C27 8.3(12) . .
C12 C7 C8 C27 -172.6(7) . .
C7 C8 C9 C10 -1.0(15) . .
C27 C8 C9 C10 176.7(10) . .
C8 C9 C10 C11 -3.3(16) . .
C8 C9 C10 C31 165.4(16) . .
C8 C9 C10 C31A -173.1(16) . .
C9 C10 C11 C12 3.5(14) . .
C31 C10 C11 C12 -166.7(13) . .
C31A C10 C11 C12 173.2(16) . .
C10 C11 C12 C7 0.5(12) . .
C10 C11 C12 C14 -174.6(8) . .
O2 C7 C12 C11 174.0(7) . .
C8 C7 C12 C11 -5.1(11) . .
O2 C7 C12 C14 -10.8(10) . .
C8 C7 C12 C14 170.1(7) . .
C15A N1 C13 C6 -49.2(19) . .
C15 N1 C13 C6 -57.8(18) . .
C14 N1 C13 C6 -175.0(5) . .
Y1 N1 C13 C6 69.0(6) . .
C5 C6 C13 N1 117.8(7) . .
C1 C6 C13 N1 -65.6(9) . .
C15A N1 C14 C12 53(2) . .
C15 N1 C14 C12 55(2) . .
C13 N1 C14 C12 175.9(5) . .
Y1 N1 C14 C12 -68.2(6) . .
C11 C12 C14 N1 -120.4(7) . .
C7 C12 C14 N1 64.4(9) . .
C15A N1 C15 C16 21(23) . .
C13 N1 C15 C16 92(3) . .
C14 N1 C15 C16 -152(2) . .
Y1 N1 C15 C16 -32(3) . .
C16A N2 C16 C15 38.9(19) . .
C18A N2 C16 C15 115(2) . .
C17 N2 C16 C15 179.7(14) . .
C18 N2 C16 C15 62.3(17) . .
C17A N2 C16 C15 -166.9(18) . .
Y1 N2 C16 C15 -59.9(15) . .
N1 C15 C16 N2 65(3) . .
C15 N1 C15A C16A -116(28) . .
C13 N1 C15A C16A 131(3) . .
C14 N1 C15A C16A -109(4) . .
Y1 N1 C15A C16A 13(4) . .
N1 C15A C16A N2 -23(6) . .
C16 N2 C16A C15A -74(4) . .
C18A N2 C16A C15A 155(3) . .
C17 N2 C16A C15A -128(3) . .
C18 N2 C16A C15A 128(4) . .
C17A N2 C16A C15A -97(4) . .
Y1 N2 C16A C15A 17(4) . .
C3 C2 C19 C22A -7.5(14) . .
C1 C2 C19 C22A 172.0(10) . .
C3 C2 C19 C20A 123.5(17) . .
C1 C2 C19 C20A -57.0(18) . .
C3 C2 C19 C21 -116.3(18) . .
C1 C2 C19 C21 63.2(18) . .
C3 C2 C19 C21A -111(2) . .
C1 C2 C19 C21A 68(2) . .
C3 C2 C19 C20 125(2) . .
C1 C2 C19 C20 -55(2) . .
C3 C2 C19 C22 21.5(14) . .
C1 C2 C19 C22 -159.0(10) . .
C3 C4 C23 C26 -143.2(18) . .
C5 C4 C23 C26 40(3) . .
C23A C4 C23 C26 -16(30) . .
C3 C4 C23 C25 -9(2) . .
C5 C4 C23 C25 174.7(13) . .
C23A C4 C23 C25 118(33) . .
C3 C4 C23 C24 107.3(16) . .
C5 C4 C23 C24 -69.1(17) . .
C23A C4 C23 C24 -126(32) . .
C3 C4 C23A C26A -117.6(19) . .
C5 C4 C23A C26A 62(2) . .
C23 C4 C23A C26A -172(33) . .
C3 C4 C23A C25A 21(3) . .
C5 C4 C23A C25A -158.9(16) . .
C23 C4 C23A C25A -34(31) . .
C3 C4 C23A C24A 128.8(15) . .
C5 C4 C23A C24A -51.1(17) . .
C23 C4 C23A C24A 74(32) . .
C9 C8 C27 C29A 110.5(12) . .
C7 C8 C27 C29A -71.9(12) . .
C9 C8 C27 C28 -123.7(19) . .
C7 C8 C27 C28 54(2) . .
C9 C8 C27 C30A 12.5(14) . .
C7 C8 C27 C30A -169.9(11) . .
C9 C8 C27 C28A -121.6(17) . .
C7 C8 C27 C28A 56.0(18) . .
C9 C8 C27 C29 122.0(11) . .
C7 C8 C27 C29 -60.4(11) . .
C9 C8 C27 C30 -17.1(13) . .
C7 C8 C27 C30 160.4(10) . .
C9 C10 C31 C32 11(2) . .
C11 C10 C31 C32 -179.7(15) . .
C31A C10 C31 C32 -62(6) . .
C9 C10 C31 C33 133.4(16) . .
C11 C10 C31 C33 -57.8(19) . .
C31A C10 C31 C33 60(5) . .
C9 C10 C31 C34 -103.4(19) . .
C11 C10 C31 C34 65.5(19) . .
C31A C10 C31 C34 -177(7) . .
C9 C10 C31A C32A -6(3) . .
C11 C10 C31A C32A -175.3(16) . .
C31 C10 C31A C32A 112(6) . .
C9 C10 C31A C33A 114.1(19) . .
C11 C10 C31A C33A -55(2) . .
C31 C10 C31A C33A -128(7) . .
C9 C10 C31A C34A -127.3(17) . .
C11 C10 C31A C34A 64(2) . .
C31 C10 C31A C34A -9(4) . .
C36 N3 C35 N4 -177.3(6) . .
Y1 N3 C35 N4 1.0(5) . .
C36 N3 C35 N5 1.4(9) . .
Y1 N3 C35 N5 179.6(4) . .
C36 N3 C35 Y1 -178.3(7) . .
C42A N4 C35 N3 -164.1(7) . .
C42 N4 C35 N3 171.5(7) . .
Y1 N4 C35 N3 -1.0(5) . .
C42A N4 C35 N5 17.3(9) . .
C42 N4 C35 N5 -7.1(10) . .
Y1 N4 C35 N5 -179.6(4) . .
C42A N4 C35 Y1 -163.1(8) . .
C42 N4 C35 Y1 172.4(8) . .
C48 N5 C35 N3 -104.1(8) . .
C51A N5 C35 N3 77.1(10) . .
C51 N5 C35 N3 104.7(9) . .
C48 N5 C35 N4 74.4(9) . .
C51A N5 C35 N4 -104.4(9) . .
C51 N5 C35 N4 -76.8(9) . .
C48 N5 C35 Y1 -97(8) . .
C51A N5 C35 Y1 84(8) . .
C51 N5 C35 Y1 111(8) . .
O1 Y1 C35 N3 79.7(3) . .
O2 Y1 C35 N3 -81.2(3) . .
N4 Y1 C35 N3 178.9(5) . .
N1 Y1 C35 N3 1.3(6) . .
N2 Y1 C35 N3 178.7(3) . .
O1 Y1 C35 N4 -99.2(3) . .
O2 Y1 C35 N4 99.9(3) . .
N3 Y1 C35 N4 -178.9(5) . .
N1 Y1 C35 N4 -177.6(4) . .
N2 Y1 C35 N4 -0.2(4) . .
O1 Y1 C35 N5 73(8) . .
O2 Y1 C35 N5 -88(8) . .
N3 Y1 C35 N5 -7(8) . .
N4 Y1 C35 N5 172(8) . .
N1 Y1 C35 N5 -6(8) . .
N2 Y1 C35 N5 172(8) . .
C35 N3 C36 C41 -126.2(7) . .
Y1 N3 C36 C41 56.5(11) . .
C35 N3 C36 C37 112.4(7) . .
Y1 N3 C36 C37 -64.9(9) . .
N3 C36 C37 C38 179.5(6) . .
C41 C36 C37 C38 56.7(9) . .
C36 C37 C38 C39 -54.6(10) . .
C37 C38 C39 C40 52.9(10) . .
C38 C39 C40 C41 -53.6(10) . .
C39 C40 C41 C36 56.4(11) . .
N3 C36 C41 C40 -179.4(7) . .
C37 C36 C41 C40 -56.8(10) . .
C35 N4 C42 C47 123.1(9) . .
C42A N4 C42 C47 57(2) . .
Y1 N4 C42 C47 -69.1(13) . .
C35 N4 C42 C43 -112.4(11) . .
C42A N4 C42 C43 -178(3) . .
Y1 N4 C42 C43 55.4(13) . .
N4 C42 C43 C44 178.7(10) . .
C47 C42 C43 C44 -56.2(14) . .
C42 C43 C44 C45 57.0(17) . .
C43 C44 C45 C46 -54.7(18) . .
C44 C45 C46 C47 55(2) . .
C45 C46 C47 C42 -56(2) . .
N4 C42 C47 C46 -175.4(12) . .
C43 C42 C47 C46 55.2(16) . .
C35 N4 C42A C47A 118.7(11) . .
C42 N4 C42A C47A -115(3) . .
Y1 N4 C42A C47A -26(2) . .
C35 N4 C42A C43A -121.3(10) . .
C42 N4 C42A C43A 5.4(16) . .
Y1 N4 C42A C43A 94.1(14) . .
N4 C42A C43A C44A -178.3(10) . .
C47A C42A C43A C44A -56.9(14) . .
C42A C43A C44A C45A 56.9(16) . .
C43A C44A C45A C46A -55.1(16) . .
C44A C45A C46A C47A 53.6(16) . .
C45A C46A C47A C42A -55.7(16) . .
N4 C42A C47A C46A 175.2(11) . .
C43A C42A C47A C46A 57.3(15) . .
C35 N5 C48 C50 153.6(11) . .
C51A N5 C48 C50 -27.4(15) . .
C51 N5 C48 C50 -56.7(15) . .
C35 N5 C48 C49A 16(2) . .
C51A N5 C48 C49A -165(2) . .
C51 N5 C48 C49A 165(2) . .
C35 N5 C48 C49 12(2) . .
C51A N5 C48 C49 -169.1(19) . .
C51 N5 C48 C49 161.7(19) . .
C35 N5 C48 C50A 127.5(8) . .
C51A N5 C48 C50A -53.6(10) . .
C51 N5 C48 C50A -82.8(11) . .
C48 N5 C51 C52 -180(2) . .
C35 N5 C51 C52 -27(2) . .
C51A N5 C51 C52 94(4) . .
C48 N5 C51 C53 -41(2) . .
C35 N5 C51 C53 112.2(16) . .
C51A N5 C51 C53 -127(4) . .
C48 N5 C51A C52A -156.2(13) . .
C35 N5 C51A C52A 22.8(16) . .
C51 N5 C51A C52A -50(2) . .
C48 N5 C51A C53A 74.3(14) . .
C35 N5 C51A C53A -106.8(13) . .
C51 N5 C51A C53A -179(3) . .
C55 C57 C56 C59 -74(15) 2_576 2_576
C58 C57 C56 C59 -105(15) . 2_576
C54 C57 C56 C59 -143(17) 2_576 2_576
C59 C57 C56 C58 66(13) 2_576 2_576
C55 C57 C56 C58 -8(6) 2_576 2_576
C58 C57 C56 C58 -38(6) . 2_576
C54 C57 C56 C58 -76(8) 2_576 2_576
C59 C57 C56 C55 95(14) 2_576 .
C55 C57 C56 C55 20(6) 2_576 .
C58 C57 C56 C55 -10(4) . .
C54 C57 C56 C55 -48(7) 2_576 .
C59 C57 C56 C55 74(15) 2_576 2_576
C58 C57 C56 C55 -30(4) . 2_576
C54 C57 C56 C55 -68(6) 2_576 2_576
C57 C55 C56 C59 -67(12) 2_576 2_576
C58 C55 C56 C59 -118(7) 2_576 2_576
C54 C55 C56 C59 -130(5) . 2_576
C55 C55 C56 C59 5(5) 2_576 2_576
C56 C55 C56 C59 5(5) 2_576 2_576
C57 C55 C56 C58 51(11) 2_576 2_576
C54 C55 C56 C58 -12(5) . 2_576
C59 C55 C56 C58 118(7) 2_576 2_576
C55 C55 C56 C58 123(6) 2_576 2_576
C56 C55 C56 C58 123(6) 2_576 2_576
C57 C55 C56 C57 -82(12) 2_576 .
C58 C55 C56 C57 -133(5) 2_576 .
C54 C55 C56 C57 -145(3) . .
C59 C55 C56 C57 -15(5) 2_576 .
C55 C55 C56 C57 -10(3) 2_576 .
C56 C55 C56 C57 -10(3) 2_576 .
C57 C55 C56 C55 -72(12) 2_576 2_576
C58 C55 C56 C55 -123(6) 2_576 2_576
C54 C55 C56 C55 -135(4) . 2_576
C59 C55 C56 C55 -5(5) 2_576 2_576
C56 C55 C56 C55 0.000(4) 2_576 2_576
C57 C55 C54 C58 -150(8) 2_576 2_576
C56 C55 C54 C58 12(5) . 2_576
C59 C55 C54 C58 -12(5) 2_576 2_576
C55 C55 C54 C58 -54(5) 2_576 2_576
C56 C55 C54 C58 -121(6) 2_576 2_576
C58 C55 C54 C57 150(8) 2_576 2_576
C56 C55 C54 C57 162(6) . 2_576
C59 C55 C54 C57 138(7) 2_576 2_576
C55 C55 C54 C57 96(8) 2_576 2_576
C56 C55 C54 C57 29(4) 2_576 2_576
C57 C59 C58 C55 -19(12) 2_576 2_576
C56 C59 C58 C55 116(7) 2_576 2_576
C57 C59 C58 C54 41(24) 2_576 2_576
C56 C59 C58 C54 177(19) 2_576 2_576
C55 C59 C58 C54 60(16) 2_576 2_576
C57 C59 C58 C56 -136(15) 2_576 2_576
C55 C59 C58 C56 -116(7) 2_576 2_576
C57 C59 C58 C57 1(14) 2_576 .
C56 C59 C58 C57 136(6) 2_576 .
C55 C59 C58 C57 20(4) 2_576 .
C59 C57 C58 C55 47(9) 2_576 2_576
C54 C57 C58 C55 -143(9) 2_576 2_576
C56 C57 C58 C55 65(8) . 2_576
C59 C57 C58 C54 -170(9) 2_576 2_576
C55 C57 C58 C54 143(9) 2_576 2_576
C56 C57 C58 C54 -152(5) . 2_576
C59 C57 C58 C56 26(10) 2_576 2_576
C55 C57 C58 C56 -21(7) 2_576 2_576
C54 C57 C58 C56 -164(7) 2_576 2_576
C56 C57 C58 C56 44(7) . 2_576
C59 C57 C58 C59 -1(11) 2_576 .
C55 C57 C58 C59 -48(7) 2_576 .
C54 C57 C58 C59 170(5) 2_576 .
C56 C57 C58 C59 18(5) . .
